data_1506767
loop_
_publ_author_name
'Fukuzawa, Shin-ichi'
'Yahara, Yuusuke'
'Kamiyama, Akira'
'Hara, Masumi'
'Kikuchi, Satoshi'

_publ_section_title
;
 Stereoselective pinacol coupling of chiral formylferrocene using divalent
 samarium triflate: preparation of a new chiral bisferrocenyl oxazoline
 ligand and its application to asymmetric Diels-Alder reactions.
;
_journal_issue 26
_journal_name_full 'Organic letters'
_journal_page_first 5809
_journal_page_last 5812
_journal_paper_doi 10.1021/ol0523291
_journal_volume 7
_journal_year 2005
_chemical_absolute_configuration 'CHOOSE rm ad rmad syn or unk'
_chemical_formula_moiety 'C34 H40 Fe2 N2 O4 '
_chemical_formula_sum 'C34 H40 Fe2 N2 O4'
_chemical_formula_weight 652.39
_space_group_IT_number 4
_symmetry_cell_setting monoclinic
_symmetry_Int_Tables_number 4
_symmetry_space_group_name_Hall 'P 2yb'
_symmetry_space_group_name_H-M 'P 1 21 1'
_cell_angle_alpha 90
_cell_angle_beta 95.638(4)
_cell_angle_gamma 90
_cell_formula_units_Z 4
_cell_length_a 12.647(3)
_cell_length_b 11.666(3)
_cell_length_c 20.496(5)
_cell_measurement_reflns_used 6395
_cell_measurement_temperature 123.1
_cell_measurement_theta_max 27.5
_cell_measurement_theta_min 3.0
_cell_volume 3009.3(13)
_computing_cell_refinement CrystalClear
_computing_data_collection CrystalClear
_computing_data_reduction CrystalStructure
_computing_publication_material 'CrystalStructure 3.6.0'
_computing_structure_refinement CRYSTALS
_computing_structure_solution SHELXS97
_diffrn_detector_area_resol_mean 7.31
_diffrn_measured_fraction_theta_full 0.9926
_diffrn_measured_fraction_theta_max 0.9926
_diffrn_measurement_device_type 'Rigaku Mercury'
_diffrn_measurement_method \w
_diffrn_radiation_type 'Mo K\a'
_diffrn_radiation_wavelength 0.7107
_diffrn_reflns_av_R_equivalents 0.095
_diffrn_reflns_limit_h_max 16
_diffrn_reflns_limit_h_min -11
_diffrn_reflns_limit_k_max 15
_diffrn_reflns_limit_k_min -13
_diffrn_reflns_limit_l_max 26
_diffrn_reflns_limit_l_min -22
_diffrn_reflns_number 23552
_diffrn_reflns_theta_full 27.48
_diffrn_reflns_theta_max 27.48
_exptl_absorpt_coefficient_mu 1.005
_exptl_absorpt_correction_T_max 0.818
_exptl_absorpt_correction_T_min 0.554
_exptl_absorpt_correction_type multi-scan
_exptl_absorpt_process_details 'Jacobson, R. (1998) Private communication'
_exptl_crystal_colour yellow
_exptl_crystal_density_diffrn 1.440
_exptl_crystal_density_method 'not measured'
_exptl_crystal_description prism
_exptl_crystal_F_000 1368.00
_exptl_crystal_size_max 0.30
_exptl_crystal_size_mid 0.30
_exptl_crystal_size_min 0.20
_refine_diff_density_max 0.90
_refine_diff_density_min -0.73
_refine_ls_abs_structure_details 'Flack, H. D. (1983), Acta Cryst. A39, 876-881.'
_refine_ls_abs_structure_Flack -0.00(5)
_refine_ls_extinction_method none
_refine_ls_goodness_of_fit_ref 1.000
_refine_ls_hydrogen_treatment refall
_refine_ls_number_parameters 494
_refine_ls_number_reflns 3051
_refine_ls_R_factor_gt 0.0610
_refine_ls_shift/su_max 0.0000
_refine_ls_structure_factor_coef F
_refine_ls_weighting_details 'w = 1/[0.0006Fo^2^ + 1.8820\s(Fo^2^)]'
_refine_ls_weighting_scheme calc
_refine_ls_wR_factor_ref 0.0620
_reflns_number_gt 3051
_reflns_number_total 7205
_reflns_threshold_expression F^2^>2.0\s(F^2^)
_cod_data_source_file ol0523291si20050926_023112.cif
_cod_data_source_block '__2005-02-03'
_cod_original_formula_sum 'C34 H40 Fe2 N2 O4 '
_cod_database_code 1506767

loop_
_symmetry_equiv_pos_site_id
_symmetry_equiv_pos_as_xyz
1 +X,+Y,+Z
2 -X,1/2+Y,-Z

loop_
_atom_site_label
_atom_site_type_symbol
_atom_site_fract_x
_atom_site_fract_y
_atom_site_fract_z
_atom_site_U_iso_or_equiv
_atom_site_adp_type
_atom_site_occupancy
_atom_site_symmetry_multiplicity
_atom_site_calc_flag
_atom_site_refinement_flags
Fe(1) Fe -0.0084(2) 0.2137(2) 0.94614(10) 0.0175(6) Uani 1.00 1 d .
Fe(2) Fe 0.5231(2) 0.1542(2) 1.04998(10) 0.0184(6) Uani 1.00 1 d .
Fe(3) Fe 0.6173(2) 0.3830(2) 0.69299(10) 0.0236(6) Uani 1.00 1 d .
Fe(4) Fe 1.0722(2) 0.4041(2) 0.52916(10) 0.0202(6) Uani 1.00 1 d .
O(1) O 0.1970(7) 0.3406(8) 0.8514(4) 0.024(3) Uani 1.00 1 d .
O(2) O 0.1902(8) -0.0203(9) 0.9349(5) 0.029(3) Uani 1.00 1 d .
O(3) O 0.2699(7) 0.0476(9) 1.1074(4) 0.024(3) Uani 1.00 1 d .
O(4) O 0.3706(7) 0.4189(8) 1.0757(4) 0.021(3) Uani 1.00 1 d .
O(5) O 0.6376(8) 0.5605(9) 0.5333(5) 0.036(4) Uani 1.00 1 d .
O(6) O 0.7553(7) 0.1943(8) 0.5862(5) 0.028(3) Uani 1.00 1 d .
O(7) O 0.9932(7) 0.2973(9) 0.6854(5) 0.028(3) Uani 1.00 1 d .
O(8) O 0.9427(8) 0.6633(9) 0.6088(4) 0.028(3) Uani 1.00 1 d .
N(1) N 0.2453(8) 0.1554(11) 0.8608(5) 0.019(3) Uani 1.00 1 d .
N(2) N 0.2857(9) 0.2772(9) 1.1206(6) 0.020(4) Uani 1.00 1 d .
N(3) N 0.6888(8) 0.3791(11) 0.5118(5) 0.019(3) Uani 1.00 1 d .
N(4) N 0.9746(9) 0.5265(11) 0.6859(6) 0.024(4) Uani 1.00 1 d .
C(1) C 0.1587(11) 0.073(1) 0.7294(8) 0.034(4) Uiso 1.00 1 d .
C(2) C 0.3434(13) 0.004(1) 0.7610(8) 0.045(5) Uiso 1.00 1 d .
C(3) C 0.2736(11) 0.106(1) 0.7445(8) 0.033(4) Uiso 1.00 1 d .
C(4) C 0.2897(11) 0.1937(12) 0.8016(7) 0.028(4) Uiso 1.00 1 d .
C(5) C 0.2377(12) 0.3133(13) 0.7898(7) 0.031(4) Uiso 1.00 1 d .
C(6) C 0.2005(10) 0.2402(11) 0.8856(6) 0.011(3) Uiso 1.00 1 d .
C(7) C 0.1505(10) 0.2462(12) 0.9468(7) 0.019(4) Uiso 1.00 1 d .
C(8) C 0.0953(10) 0.3443(13) 0.9679(7) 0.023(4) Uiso 1.00 1 d .
C(9) C 0.0446(10) 0.3156(12) 1.0250(6) 0.017(4) Uiso 1.00 1 d .
C(10) C 0.0703(10) 0.1980(12) 1.0374(7) 0.022(4) Uiso 1.00 1 d .
C(11) C 0.1331(9) 0.1562(12) 0.9912(6) 0.010(3) Uiso 1.00 1 d .
C(12) C 0.1809(10) 0.0370(12) 0.9956(6) 0.015(3) Uiso 1.00 1 d .
C(13) C 0.2885(10) 0.0348(12) 1.0407(6) 0.017(3) Uiso 1.00 1 d .
C(14) C 0.3691(10) 0.1131(12) 1.0156(7) 0.017(4) Uiso 1.00 1 d .
C(15) C 0.4390(10) 0.0832(12) 0.9685(6) 0.016(3) Uiso 1.00 1 d .
C(16) C 0.4944(11) 0.1832(11) 0.9513(7) 0.023(4) Uiso 1.00 1 d .
C(17) C 0.4621(9) 0.2764(12) 0.9844(6) 0.010(3) Uiso 1.00 1 d .
C(18) C 0.3836(10) 0.2369(12) 1.0277(7) 0.017(4) Uiso 1.00 1 d .
C(19) C 0.3436(11) 0.3079(13) 1.0777(7) 0.021(4) Uiso 1.00 1 d .
C(20) C 0.3376(11) 0.4697(13) 1.1352(7) 0.025(4) Uiso 1.00 1 d .
C(21) C 0.2636(11) 0.3790(13) 1.1604(7) 0.027(4) Uiso 1.00 1 d .
C(22) C 0.2749(11) 0.3581(13) 1.2339(7) 0.031(4) Uiso 1.00 1 d .
C(23) C 0.2412(12) 0.4642(13) 1.2714(8) 0.038(5) Uiso 1.00 1 d .
C(24) C 0.3826(11) 0.312(1) 1.2604(8) 0.037(4) Uiso 1.00 1 d .
C(25) C -0.0710(10) 0.2037(12) 0.8496(7) 0.018(3) Uiso 1.00 1 d .
C(26) C -0.1347(10) 0.2786(13) 0.8838(6) 0.018(3) Uiso 1.00 1 d .
C(27) C -0.1708(10) 0.2121(13) 0.9357(7) 0.023(4) Uiso 1.00 1 d .
C(28) C -0.1298(10) 0.1016(13) 0.9350(7) 0.023(4) Uiso 1.00 1 d .
C(29) C -0.0678(11) 0.0930(13) 0.8808(7) 0.025(4) Uiso 1.00 1 d .
C(30) C 0.6065(11) 0.0351(13) 1.1067(7) 0.024(4) Uiso 1.00 1 d .
C(31) C 0.6756(12) 0.101(1) 1.0737(8) 0.030(4) Uiso 1.00 1 d .
C(32) C 0.6638(12) 0.216(2) 1.0922(8) 0.033(4) Uiso 1.00 1 d .
C(33) C 0.5859(10) 0.221(1) 1.1385(7) 0.025(4) Uiso 1.00 1 d .
C(34) C 0.5494(10) 0.1084(12) 1.1464(7) 0.018(4) Uiso 1.00 1 d .
C(35) C 0.4695(11) 0.332(1) 0.4526(7) 0.040(5) Uiso 1.00 1 d .
C(36) C 0.6076(13) 0.240(2) 0.3898(9) 0.055(6) Uiso 1.00 1 d .
C(37) C 0.5634(11) 0.3495(12) 0.4118(7) 0.024(4) Uiso 1.00 1 d .
C(38) C 0.6468(11) 0.4295(12) 0.4463(7) 0.023(4) Uiso 1.00 1 d .
C(39) C 0.6117(13) 0.549(1) 0.4628(8) 0.041(5) Uiso 1.00 1 d .
C(40) C 0.6791(11) 0.4563(13) 0.5522(7) 0.020(4) Uiso 1.00 1 d .
C(41) C 0.7059(11) 0.4489(12) 0.6242(7) 0.021(4) Uiso 1.00 1 d .
C(42) C 0.6829(10) 0.5351(12) 0.6703(6) 0.019(3) Uiso 1.00 1 d .
C(43) C 0.7231(11) 0.5057(13) 0.7339(8) 0.028(4) Uiso 1.00 1 d .
C(44) C 0.7727(10) 0.3964(13) 0.7282(7) 0.023(3) Uiso 1.00 1 d .
C(45) C 0.7627(10) 0.3568(12) 0.6598(6) 0.017(3) Uiso 1.00 1 d .
C(46) C 0.8119(11) 0.250(1) 0.6394(8) 0.034(4) Uiso 1.00 1 d .
C(47) C 0.9311(11) 0.2690(13) 0.6255(7) 0.017(3) Uiso 1.00 1 d .
C(48) C 0.9403(11) 0.3492(12) 0.5685(7) 0.020(4) Uiso 1.00 1 d .
C(49) C 0.9349(10) 0.3165(13) 0.5018(7) 0.020(4) Uiso 1.00 1 d .
C(50) C 0.9404(10) 0.4136(13) 0.4622(7) 0.022(4) Uiso 1.00 1 d .
C(51) C 0.9457(10) 0.5112(13) 0.5050(7) 0.017(4) Uiso 1.00 1 d .
C(52) C 0.9467(11) 0.4744(12) 0.5707(7) 0.015(4) Uiso 1.00 1 d .
C(53) C 0.9584(11) 0.5497(13) 0.6265(7) 0.020(4) Uiso 1.00 1 d .
C(54) C 0.9605(13) 0.727(2) 0.6704(8) 0.045(5) Uiso 1.00 1 d .
C(55) C 0.9710(11) 0.6362(13) 0.7232(7) 0.030(4) Uiso 1.00 1 d .
C(56) C 1.0659(11) 0.650(2) 0.7750(7) 0.037(4) Uiso 1.00 1 d .
C(57) C 1.0591(12) 0.7666(13) 0.8102(8) 0.036(4) Uiso 1.00 1 d .
C(58) C 1.169(2) 0.646(2) 0.7403(12) 0.117(9) Uiso 1.00 1 d .
C(59) C 0.4720(12) 0.3316(13) 0.6513(8) 0.032(4) Uiso 1.00 1 d .
C(60) C 0.4592(11) 0.404(1) 0.7058(7) 0.029(4) Uiso 1.00 1 d .
C(61) C 0.5145(11) 0.355(1) 0.7621(8) 0.037(4) Uiso 1.00 1 d .
C(62) C 0.5582(12) 0.248(1) 0.7401(8) 0.037(5) Uiso 1.00 1 d .
C(63) C 0.5323(11) 0.238(1) 0.6708(8) 0.036(4) Uiso 1.00 1 d .
C(64) C 1.1992(12) 0.317(2) 0.5757(8) 0.034(4) Uiso 1.00 1 d .
C(65) C 1.2005(11) 0.308(1) 0.5058(7) 0.026(4) Uiso 1.00 1 d .
C(66) C 1.2076(12) 0.426(2) 0.4830(9) 0.046(5) Uiso 1.00 1 d .
C(67) C 1.209(1) 0.494(2) 0.5412(10) 0.057(6) Uiso 1.00 1 d .
C(68) C 1.204(1) 0.433(2) 0.5928(10) 0.056(6) Uiso 1.00 1 d .
H(1) H 0.1459 0.0607 0.6835 0.041 Uiso 1.00 1 c R
H(2) H 0.1123 0.1313 0.7422 0.041 Uiso 1.00 1 c R
H(3) H 0.1463 0.0042 0.7521 0.041 Uiso 1.00 1 c R
H(4) H 0.3471 -0.0131 0.8065 0.054 Uiso 1.00 1 c R
H(5) H 0.4127 0.0198 0.7492 0.054 Uiso 1.00 1 c R
H(6) H 0.3147 -0.0600 0.7366 0.054 Uiso 1.00 1 c R
H(7) H 0.2958 0.1405 0.7061 0.040 Uiso 1.00 1 c R
H(8) H 0.3640 0.2045 0.8114 0.034 Uiso 1.00 1 c R
H(9) H 0.1813 0.3087 0.7557 0.038 Uiso 1.00 1 c R
H(10) H 0.2876 0.3693 0.7789 0.038 Uiso 1.00 1 c R
H(11) H 0.0907 0.4171 0.9470 0.027 Uiso 1.00 1 c R
H(12) H 0.0054 0.3640 1.0511 0.020 Uiso 1.00 1 c R
H(13) H 0.0459 0.1541 1.0719 0.026 Uiso 1.00 1 c R
H(14) H 0.1331 -0.0088 1.0173 0.018 Uiso 1.00 1 c R
H(15) H 0.3172 -0.0399 1.0370 0.021 Uiso 1.00 1 c R
H(16) H 0.4508 0.0077 0.9535 0.020 Uiso 1.00 1 c R
H(17) H 0.5438 0.1861 0.9193 0.028 Uiso 1.00 1 c R
H(18) H 0.4868 0.3529 0.9814 0.013 Uiso 1.00 1 c R
H(19) H 0.3973 0.4816 1.1664 0.030 Uiso 1.00 1 c R
H(20) H 0.3010 0.5401 1.1270 0.030 Uiso 1.00 1 c R
H(21) H 0.1928 0.4030 1.1475 0.032 Uiso 1.00 1 c R
H(22) H 0.2263 0.2988 1.2418 0.038 Uiso 1.00 1 c R
H(23) H 0.3032 0.5086 1.2828 0.046 Uiso 1.00 1 c R
H(24) H 0.2103 0.4431 1.3101 0.046 Uiso 1.00 1 c R
H(25) H 0.1916 0.5080 1.2439 0.046 Uiso 1.00 1 c R
H(26) H 0.3870 0.2311 1.2572 0.044 Uiso 1.00 1 c R
H(27) H 0.3989 0.3347 1.3048 0.044 Uiso 1.00 1 c R
H(28) H 0.4320 0.3463 1.2342 0.044 Uiso 1.00 1 c R
H(29) H -0.0369 0.2213 0.8116 0.022 Uiso 1.00 1 c R
H(30) H -0.1494 0.3568 0.8737 0.021 Uiso 1.00 1 c R
H(31) H -0.2143 0.2402 0.9674 0.028 Uiso 1.00 1 c R
H(32) H -0.1444 0.0418 0.9643 0.028 Uiso 1.00 1 c R
H(33) H -0.0302 0.0263 0.8698 0.030 Uiso 1.00 1 c R
H(34) H 0.5969 -0.0455 1.1029 0.028 Uiso 1.00 1 c R
H(35) H 0.7244 0.0726 1.0453 0.035 Uiso 1.00 1 c R
H(36) H 0.7003 0.2803 1.0765 0.040 Uiso 1.00 1 c R
H(37) H 0.5625 0.2885 1.1591 0.030 Uiso 1.00 1 c R
H(38) H 0.4966 0.0866 1.1740 0.021 Uiso 1.00 1 c R
H(39) H 0.4052 0.3316 0.4244 0.048 Uiso 1.00 1 c R
H(40) H 0.4674 0.3922 0.4837 0.048 Uiso 1.00 1 c R
H(41) H 0.4777 0.2607 0.4749 0.048 Uiso 1.00 1 c R
H(42) H 0.6613 0.2126 0.4217 0.067 Uiso 1.00 1 c R
H(43) H 0.6367 0.2498 0.3492 0.067 Uiso 1.00 1 c R
H(44) H 0.5513 0.1855 0.3845 0.067 Uiso 1.00 1 c R
H(45) H 0.5353 0.3880 0.3730 0.028 Uiso 1.00 1 c R
H(46) H 0.7042 0.4350 0.4199 0.027 Uiso 1.00 1 c R
H(47) H 0.5373 0.5566 0.4519 0.049 Uiso 1.00 1 c R
H(48) H 0.6478 0.6058 0.4403 0.049 Uiso 1.00 1 c R
H(49) H 0.6443 0.6034 0.6592 0.023 Uiso 1.00 1 c R
H(50) H 0.7181 0.5471 0.7734 0.034 Uiso 1.00 1 c R
H(51) H 0.8064 0.3532 0.7637 0.027 Uiso 1.00 1 c R
H(52) H 0.8126 0.1988 0.6756 0.041 Uiso 1.00 1 c R
H(53) H 0.9554 0.1967 0.6116 0.020 Uiso 1.00 1 c R
H(54) H 0.9296 0.2397 0.4864 0.024 Uiso 1.00 1 c R
H(55) H 0.9389 0.4137 0.4158 0.026 Uiso 1.00 1 c R
H(56) H 0.9476 0.5884 0.4903 0.020 Uiso 1.00 1 c R
H(57) H 1.0239 0.7711 0.6720 0.054 Uiso 1.00 1 c R
H(58) H 0.9019 0.7763 0.6751 0.054 Uiso 1.00 1 c R
H(59) H 0.9087 0.6355 0.7456 0.036 Uiso 1.00 1 c R
H(60) H 1.0688 0.5895 0.8059 0.044 Uiso 1.00 1 c R
H(61) H 1.0905 0.8258 0.7868 0.043 Uiso 1.00 1 c R
H(62) H 1.0949 0.7607 0.8530 0.043 Uiso 1.00 1 c R
H(63) H 0.9863 0.7841 0.8132 0.043 Uiso 1.00 1 c R
H(64) H 1.1947 0.5700 0.7379 0.141 Uiso 1.00 1 c R
H(65) H 1.2200 0.6924 0.7647 0.141 Uiso 1.00 1 c R
H(66) H 1.1547 0.6763 0.6972 0.141 Uiso 1.00 1 c R
H(67) H 0.4445 0.3459 0.6073 0.039 Uiso 1.00 1 c R
H(68) H 0.4207 0.4743 0.7053 0.035 Uiso 1.00 1 c R
H(69) H 0.5214 0.3837 0.8056 0.044 Uiso 1.00 1 c R
H(70) H 0.5997 0.1948 0.7669 0.044 Uiso 1.00 1 c R
H(71) H 0.5501 0.1757 0.6440 0.043 Uiso 1.00 1 c R
H(72) H 1.1941 0.2556 0.6057 0.041 Uiso 1.00 1 c R
H(73) H 1.1999 0.2397 0.4804 0.031 Uiso 1.00 1 c R
H(74) H 1.2098 0.4500 0.4389 0.055 Uiso 1.00 1 c R
H(75) H 1.2120 0.5757 0.5405 0.068 Uiso 1.00 1 c R
H(76) H 1.2048 0.4619 0.6362 0.067 Uiso 1.00 1 c R

loop_
_atom_site_aniso_label
_atom_site_aniso_U_11
_atom_site_aniso_U_22
_atom_site_aniso_U_33
_atom_site_aniso_U_12
_atom_site_aniso_U_13
_atom_site_aniso_U_23
Fe(1) 0.0165(11) 0.0186(12) 0.0172(13) 0.0015(11) 0.0010(9) -0.0012(11)
Fe(2) 0.0149(11) 0.0198(12) 0.0198(13) -0.0001(11) -0.0011(9) -0.0013(11)
Fe(3) 0.0185(11) 0.033(2) 0.0205(12) -0.0008(12) 0.0077(9) -0.0005(11)
Fe(4) 0.0139(10) 0.0218(13) 0.0251(13) 0.0008(11) 0.0036(10) -0.0001(12)
O(1) 0.039(6) 0.014(6) 0.021(6) -0.007(5) 0.014(5) -0.002(5)
O(2) 0.029(6) 0.034(7) 0.022(6) 0.000(5) -0.012(5) -0.010(5)
O(3) 0.024(6) 0.029(7) 0.016(6) -0.005(5) -0.004(5) 0.004(5)
O(4) 0.027(6) 0.018(6) 0.020(6) 0.001(5) 0.010(5) -0.009(5)
O(5) 0.060(8) 0.031(7) 0.015(6) 0.001(6) -0.008(6) 0.007(5)
O(6) 0.029(6) 0.019(7) 0.036(7) -0.006(5) 0.003(5) -0.006(5)
O(7) 0.015(5) 0.038(7) 0.029(7) 0.017(5) -0.003(5) 0.013(5)
O(8) 0.047(6) 0.026(6) 0.010(5) 0.006(6) -0.001(5) -0.005(5)
N(1) 0.019(6) 0.023(7) 0.015(7) 0.006(7) 0.004(5) -0.009(6)
N(2) 0.020(7) 0.004(7) 0.037(9) 0.000(6) 0.003(6) 0.002(6)
N(3) 0.017(6) 0.035(8) 0.007(6) -0.003(6) 0.008(5) 0.007(6)
N(4) 0.026(8) 0.040(9) 0.007(7) -0.001(7) 0.002(6) -0.014(6)

loop_
_atom_type_symbol
_atom_type_description
_atom_type_scat_dispersion_real
_atom_type_scat_dispersion_imag
_atom_type_scat_source
C C 0.003 0.002
;
International Tables for Crystallography
(1992, Vol. C, Tables 4.2.6.8 and 6.1.1.4)
;
H H 0.000 0.000
;
International Tables for Crystallography
(1992, Vol. C, Table 6.1.1.4)
;
N N 0.006 0.003
;
International Tables for Crystallography
(1992, Vol. C, Tables 4.2.6.8 and 6.1.1.4)
;
O O 0.011 0.006
;
International Tables for Crystallography
(1992, Vol. C, Tables 4.2.6.8 and 6.1.1.4)
;
Fe Fe 0.346 0.844
;
International Tables for Crystallography
(1992, Vol. C, Tables 4.2.6.8 and 6.1.1.4)
;

loop_
_geom_angle_atom_site_label_1
_geom_angle_atom_site_label_2
_geom_angle_atom_site_label_3
_geom_angle
Fe(1) C(7) C(6) 119.7(9)
Fe(1) C(7) C(8) 69.0(7)
C(8) Fe(1) C(7) 41.1(6)
C(9) Fe(1) C(7) 69.2(5)
C(10) Fe(1) C(7) 67.6(5)
Fe(1) C(7) C(11) 69.7(7)
C(11) Fe(1) C(7) 40.7(5)
C(25) Fe(1) C(7) 107.5(5)
C(26) Fe(1) C(7) 129.0(6)
C(27) Fe(1) C(7) 168.4(6)
C(28) Fe(1) C(7) 149.3(6)
C(29) Fe(1) C(7) 115.6(6)
Fe(1) C(8) C(7) 69.9(8)
Fe(1) C(8) C(9) 70.9(8)
C(9) Fe(1) C(8) 40.8(5)
C(10) Fe(1) C(8) 67.6(5)
C(11) Fe(1) C(8) 68.2(5)
C(25) Fe(1) C(8) 115.6(5)
C(26) Fe(1) C(8) 107.6(6)
C(27) Fe(1) C(8) 130.6(6)
C(28) Fe(1) C(8) 168.9(6)
C(29) Fe(1) C(8) 148.4(6)
Fe(1) C(9) C(8) 68.3(7)
Fe(1) C(9) C(10) 68.7(7)
C(10) Fe(1) C(9) 40.7(5)
C(11) Fe(1) C(9) 68.4(5)
C(25) Fe(1) C(9) 148.1(5)
C(26) Fe(1) C(9) 116.1(5)
C(27) Fe(1) C(9) 109.4(6)
C(28) Fe(1) C(9) 130.4(6)
C(29) Fe(1) C(9) 169.7(6)
Fe(1) C(10) C(9) 70.6(7)
Fe(1) C(10) C(11) 70.5(7)
C(11) Fe(1) C(10) 39.5(5)
C(25) Fe(1) C(10) 169.3(6)
C(26) Fe(1) C(10) 150.4(6)
C(27) Fe(1) C(10) 119.3(6)
C(28) Fe(1) C(10) 110.1(6)
C(29) Fe(1) C(10) 131.0(6)
Fe(1) C(11) C(7) 69.6(7)
Fe(1) C(11) C(10) 70.0(7)
Fe(1) C(11) C(12) 130.9(9)
C(25) Fe(1) C(11) 130.7(5)
C(26) Fe(1) C(11) 168.2(5)
C(27) Fe(1) C(11) 150.4(6)
C(28) Fe(1) C(11) 117.5(6)
C(29) Fe(1) C(11) 108.7(6)
Fe(1) C(25) C(26) 71.0(7)
C(26) Fe(1) C(25) 40.0(5)
C(27) Fe(1) C(25) 67.2(5)
C(28) Fe(1) C(25) 68.8(6)
Fe(1) C(25) C(29) 68.5(8)
C(29) Fe(1) C(25) 41.2(6)
Fe(1) C(26) C(25) 69.0(7)
Fe(1) C(26) C(27) 68.2(7)
C(27) Fe(1) C(26) 40.4(6)
C(28) Fe(1) C(26) 68.7(6)
C(29) Fe(1) C(26) 68.7(6)
Fe(1) C(27) C(26) 71.4(7)
Fe(1) C(27) C(28) 68.8(8)
C(28) Fe(1) C(27) 40.1(6)
C(29) Fe(1) C(27) 67.9(6)
Fe(1) C(28) C(27) 71.1(8)
Fe(1) C(28) C(29) 70.3(8)
C(29) Fe(1) C(28) 41.2(6)
Fe(1) C(29) C(25) 70.3(8)
Fe(1) C(29) C(28) 68.5(8)
Fe(2) C(14) C(13) 132.6(9)
Fe(2) C(14) C(15) 70.0(7)
C(15) Fe(2) C(14) 40.1(5)
C(16) Fe(2) C(14) 68.3(6)
C(17) Fe(2) C(14) 69.9(5)
Fe(2) C(14) C(18) 67.5(7)
C(18) Fe(2) C(14) 42.3(5)
C(30) Fe(2) C(14) 117.1(6)
C(31) Fe(2) C(14) 148.3(6)
C(32) Fe(2) C(14) 170.3(6)
C(33) Fe(2) C(14) 131.2(6)
C(34) Fe(2) C(14) 109.2(5)
Fe(2) C(15) C(14) 69.8(7)
Fe(2) C(15) C(16) 69.2(8)
C(16) Fe(2) C(15) 40.5(5)
C(17) Fe(2) C(15) 67.6(5)
C(18) Fe(2) C(15) 68.9(5)
C(30) Fe(2) C(15) 112.7(6)
C(31) Fe(2) C(15) 118.2(6)
C(32) Fe(2) C(15) 147.9(6)
C(33) Fe(2) C(15) 171.1(5)
C(34) Fe(2) C(15) 134.4(6)
Fe(2) C(16) C(15) 70.3(8)
Fe(2) C(16) C(17) 70.9(8)
C(17) Fe(2) C(16) 38.9(5)
C(18) Fe(2) C(16) 68.4(6)
C(30) Fe(2) C(16) 135.1(6)
C(31) Fe(2) C(16) 110.9(6)
C(32) Fe(2) C(16) 115.1(6)
C(33) Fe(2) C(16) 145.2(6)
C(34) Fe(2) C(16) 174.3(6)
Fe(2) C(17) C(16) 70.2(8)
Fe(2) C(17) C(18) 67.7(7)
C(18) Fe(2) C(17) 42.2(5)
C(30) Fe(2) C(17) 170.2(5)
C(31) Fe(2) C(17) 130.7(6)
C(32) Fe(2) C(17) 106.7(6)
C(33) Fe(2) C(17) 113.5(6)
C(34) Fe(2) C(17) 145.9(5)
Fe(2) C(18) C(14) 70.2(7)
Fe(2) C(18) C(17) 70.1(7)
Fe(2) C(18) C(19) 118.1(9)
C(30) Fe(2) C(18) 147.6(6)
C(31) Fe(2) C(18) 169.2(6)
C(32) Fe(2) C(18) 129.3(6)
C(33) Fe(2) C(18) 105.6(6)
C(34) Fe(2) C(18) 113.5(6)
Fe(2) C(30) C(31) 70.0(9)
C(31) Fe(2) C(30) 39.9(6)
C(32) Fe(2) C(30) 67.6(6)
C(33) Fe(2) C(30) 68.0(6)
Fe(2) C(30) C(34) 69.8(8)
C(34) Fe(2) C(30) 40.9(6)
Fe(2) C(31) C(30) 70.0(8)
Fe(2) C(31) C(32) 69.6(9)
C(32) Fe(2) C(31) 40.4(7)
C(33) Fe(2) C(31) 68.4(6)
C(34) Fe(2) C(31) 68.3(6)
Fe(2) C(32) C(31) 69.9(9)
Fe(2) C(32) C(33) 70.6(8)
C(33) Fe(2) C(32) 41.0(6)
C(34) Fe(2) C(32) 68.3(6)
Fe(2) C(33) C(32) 68.4(8)
Fe(2) C(33) C(34) 69.1(8)
C(34) Fe(2) C(33) 40.2(6)
Fe(2) C(34) C(30) 69.4(8)
Fe(2) C(34) C(33) 70.6(8)
Fe(3) C(41) C(40) 128(1)
Fe(3) C(41) C(42) 69.2(8)
C(42) Fe(3) C(41) 41.1(6)
C(43) Fe(3) C(41) 69.1(6)
C(44) Fe(3) C(41) 68.8(5)
Fe(3) C(41) C(45) 69.5(8)
C(45) Fe(3) C(41) 41.6(5)
C(59) Fe(3) C(41) 110.8(6)
C(60) Fe(3) C(41) 130.6(6)
C(61) Fe(3) C(41) 166.7(6)
C(62) Fe(3) C(41) 151.2(6)
C(63) Fe(3) C(41) 118.3(6)
Fe(3) C(42) C(41) 69.6(8)
Fe(3) C(42) C(43) 72.1(9)
C(43) Fe(3) C(42) 39.6(6)
C(44) Fe(3) C(42) 67.2(6)
C(45) Fe(3) C(42) 69.7(5)
C(59) Fe(3) C(42) 122.2(6)
C(60) Fe(3) C(42) 110.3(6)
C(61) Fe(3) C(42) 127.0(6)
C(62) Fe(3) C(42) 164.8(6)
C(63) Fe(3) C(42) 153.5(6)
Fe(3) C(43) C(42) 68.3(8)
Fe(3) C(43) C(44) 67.9(8)
C(44) Fe(3) C(43) 40.7(6)
C(45) Fe(3) C(43) 70.9(6)
C(59) Fe(3) C(43) 152.8(6)
C(60) Fe(3) C(43) 117.4(6)
C(61) Fe(3) C(43) 105.1(6)
C(62) Fe(3) C(43) 126.5(6)
C(63) Fe(3) C(43) 165.7(6)
Fe(3) C(44) C(43) 71.4(8)
Fe(3) C(44) C(45) 69.3(7)
C(45) Fe(3) C(44) 42.2(5)
C(59) Fe(3) C(44) 166.4(6)
C(60) Fe(3) C(44) 149.7(6)
C(61) Fe(3) C(44) 115.2(6)
C(62) Fe(3) C(44) 106.2(6)
C(63) Fe(3) C(44) 128.0(6)
Fe(3) C(45) C(41) 68.9(8)
Fe(3) C(45) C(44) 68.4(7)
Fe(3) C(45) C(46) 129(1)
C(59) Fe(3) C(45) 128.3(6)
C(60) Fe(3) C(45) 167.8(5)
C(61) Fe(3) C(45) 149.4(6)
C(62) Fe(3) C(45) 115.3(6)
C(63) Fe(3) C(45) 105.9(6)
Fe(3) C(59) C(60) 70.3(8)
C(60) Fe(3) C(59) 40.7(6)
C(61) Fe(3) C(59) 68.5(6)
C(62) Fe(3) C(59) 67.2(6)
Fe(3) C(59) C(63) 70.1(9)
C(63) Fe(3) C(59) 39.3(6)
Fe(3) C(60) C(59) 69.0(8)
Fe(3) C(60) C(61) 69.3(8)
C(61) Fe(3) C(60) 40.3(6)
C(62) Fe(3) C(60) 68.0(6)
C(63) Fe(3) C(60) 68.3(6)
Fe(3) C(61) C(60) 70.4(9)
Fe(3) C(61) C(62) 68.7(9)
C(62) Fe(3) C(61) 41.8(6)
C(63) Fe(3) C(61) 70.2(6)
Fe(3) C(62) C(61) 69.5(9)
Fe(3) C(62) C(63) 69.5(9)
C(63) Fe(3) C(62) 41.3(6)
Fe(3) C(63) C(59) 70.6(9)
Fe(3) C(63) C(62) 69.3(9)
Fe(4) C(48) C(47) 129(1)
Fe(4) C(48) C(49) 70.3(8)
C(49) Fe(4) C(48) 40.7(6)
C(50) Fe(4) C(48) 68.8(6)
C(51) Fe(4) C(48) 68.6(6)
Fe(4) C(48) C(52) 69.6(8)
C(52) Fe(4) C(48) 42.1(6)
C(64) Fe(4) C(48) 107.2(6)
C(65) Fe(4) C(48) 128.1(6)
C(66) Fe(4) C(48) 168.4(6)
C(67) Fe(4) C(48) 147.7(7)
C(68) Fe(4) C(48) 116.7(7)
Fe(4) C(49) C(48) 69.0(8)
Fe(4) C(49) C(50) 70.5(8)
C(50) Fe(4) C(49) 39.9(6)
C(51) Fe(4) C(49) 67.5(6)
C(52) Fe(4) C(49) 69.1(6)
C(64) Fe(4) C(49) 119.0(6)
C(65) Fe(4) C(49) 109.3(6)
C(66) Fe(4) C(49) 131.3(6)
C(67) Fe(4) C(49) 171.1(7)
C(68) Fe(4) C(49) 151.0(7)
Fe(4) C(50) C(49) 69.6(8)
Fe(4) C(50) C(51) 69.4(7)
C(51) Fe(4) C(50) 40.9(6)
C(52) Fe(4) C(50) 69.2(6)
C(64) Fe(4) C(50) 152.0(6)
C(65) Fe(4) C(50) 118.6(6)
C(66) Fe(4) C(50) 110.1(6)
C(67) Fe(4) C(50) 133.0(7)
C(68) Fe(4) C(50) 167.4(7)
Fe(4) C(51) C(50) 69.7(8)
Fe(4) C(51) C(52) 69.6(8)
C(52) Fe(4) C(51) 40.4(6)
C(64) Fe(4) C(51) 165.6(6)
C(65) Fe(4) C(51) 152.3(6)
C(66) Fe(4) C(51) 118.6(6)
C(67) Fe(4) C(51) 110.6(7)
C(68) Fe(4) C(51) 128.5(7)
Fe(4) C(52) C(48) 68.3(8)
Fe(4) C(52) C(51) 70.1(8)
Fe(4) C(52) C(53) 123(1)
C(64) Fe(4) C(52) 127.4(6)
C(65) Fe(4) C(52) 166.7(6)
C(66) Fe(4) C(52) 149.2(6)
C(67) Fe(4) C(52) 115.6(7)
C(68) Fe(4) C(52) 106.6(7)
Fe(4) C(64) C(65) 70.0(8)
C(65) Fe(4) C(64) 40.9(6)
C(66) Fe(4) C(64) 68.0(7)
C(67) Fe(4) C(64) 65.1(7)
Fe(4) C(64) C(68) 69(1)
C(68) Fe(4) C(64) 39.8(7)
Fe(4) C(65) C(64) 69.1(9)
Fe(4) C(65) C(66) 68.7(9)
C(66) Fe(4) C(65) 41.5(6)
C(67) Fe(4) C(65) 68.1(7)
C(68) Fe(4) C(65) 68.1(7)
Fe(4) C(66) C(65) 69.8(9)
Fe(4) C(66) C(67) 68(1)
C(67) Fe(4) C(66) 41.1(7)
C(68) Fe(4) C(66) 67.0(7)
Fe(4) C(67) C(66) 70(1)
Fe(4) C(67) C(68) 72(1)
C(68) Fe(4) C(67) 37.0(8)
Fe(4) C(68) C(64) 70(1)
Fe(4) C(68) C(67) 70(1)
C(6) O(1) C(5) 105(1)
O(1) C(5) C(4) 104(1)
O(1) C(6) C(7) 113(1)
O(1) C(6) N(1) 117(1)
O(2) C(12) C(11) 116(1)
O(2) C(12) C(13) 111(1)
O(3) C(13) C(12) 110(1)
O(3) C(13) C(14) 116(1)
O(4) C(19) C(18) 115(1)
O(4) C(19) N(2) 117(1)
C(20) O(4) C(19) 105(1)
O(4) C(20) C(21) 103(1)
C(40) O(5) C(39) 103(1)
O(5) C(39) C(38) 105(1)
O(5) C(40) C(41) 112(1)
O(5) C(40) N(3) 121(1)
O(6) C(46) C(45) 114(1)
O(6) C(46) C(47) 110(1)
O(7) C(47) C(46) 109(1)
O(7) C(47) C(48) 116(1)
O(8) C(53) C(52) 112(1)
O(8) C(53) N(4) 118(1)
C(54) O(8) C(53) 104(1)
O(8) C(54) C(55) 104(1)
C(6) N(1) C(4) 108(1)
N(1) C(4) C(5) 102(1)
N(1) C(4) C(3) 113(1)
N(1) C(6) C(7) 128(1)
N(2) C(19) C(18) 127(1)
C(21) N(2) C(19) 108(1)
N(2) C(21) C(20) 102(1)
N(2) C(21) C(22) 114(1)
C(40) N(3) C(38) 105(1)
N(3) C(38) C(37) 109(1)
N(3) C(38) C(39) 104(1)
N(3) C(40) C(41) 126(1)
N(4) C(53) C(52) 129(1)
C(55) N(4) C(53) 107(1)
N(4) C(55) C(54) 103(1)
N(4) C(55) C(56) 112(1)
C(1) C(3) C(4) 112(1)
C(1) C(3) C(2) 112(1)
C(2) C(3) C(4) 108(1)
C(3) C(4) C(5) 116(1)
C(6) C(7) C(8) 124(1)
C(6) C(7) C(11) 128(1)
C(7) C(8) C(9) 109(1)
C(11) C(7) C(8) 106(1)
C(7) C(11) C(10) 108(1)
C(7) C(11) C(12) 128(1)
C(8) C(9) C(10) 104(1)
C(9) C(10) C(11) 110(1)
C(10) C(11) C(12) 122(1)
C(11) C(12) C(13) 111(1)
C(12) C(13) C(14) 111(1)
C(13) C(14) C(15) 125(1)
C(13) C(14) C(18) 128(1)
C(14) C(15) C(16) 108(1)
C(18) C(14) C(15) 106(1)
C(14) C(18) C(17) 106(1)
C(14) C(18) C(19) 129(1)
C(15) C(16) C(17) 110(1)
C(16) C(17) C(18) 107(1)
C(17) C(18) C(19) 123(1)
C(20) C(21) C(22) 116(1)
C(21) C(22) C(24) 113(1)
C(21) C(22) C(23) 111(1)
C(24) C(22) C(23) 112(1)
C(25) C(26) C(27) 105(1)
C(29) C(25) C(26) 109(1)
C(25) C(29) C(28) 106(1)
C(26) C(27) C(28) 110(1)
C(27) C(28) C(29) 107(1)
C(30) C(31) C(32) 108(1)
C(34) C(30) C(31) 108(1)
C(30) C(34) C(33) 107(1)
C(31) C(32) C(33) 108(1)
C(32) C(33) C(34) 106(1)
C(35) C(37) C(38) 111(1)
C(35) C(37) C(36) 112(1)
C(36) C(37) C(38) 113(1)
C(37) C(38) C(39) 117(1)
C(40) C(41) C(42) 125(1)
C(40) C(41) C(45) 126(1)
C(41) C(42) C(43) 111(1)
C(45) C(41) C(42) 108(1)
C(41) C(45) C(44) 103(1)
C(41) C(45) C(46) 133(1)
C(42) C(43) C(44) 105(1)
C(43) C(44) C(45) 111(1)
C(44) C(45) C(46) 122(1)
C(45) C(46) C(47) 111(1)
C(46) C(47) C(48) 112(1)
C(47) C(48) C(49) 125(1)
C(47) C(48) C(52) 127(1)
C(48) C(49) C(50) 109(1)
C(52) C(48) C(49) 107(1)
C(48) C(52) C(51) 106(1)
C(48) C(52) C(53) 129(1)
C(49) C(50) C(51) 106(1)
C(50) C(51) C(52) 109(1)
C(51) C(52) C(53) 124(1)
C(54) C(55) C(56) 115(1)
C(55) C(56) C(58) 108(1)
C(55) C(56) C(57) 110(1)
C(58) C(56) C(57) 109(1)
C(59) C(60) C(61) 108(1)
C(63) C(59) C(60) 110(1)
C(59) C(63) C(62) 106(1)
C(60) C(61) C(62) 105(1)
C(61) C(62) C(63) 108(1)
C(64) C(65) C(66) 104(1)
C(68) C(64) C(65) 108(1)
C(64) C(68) C(67) 109(1)
C(65) C(66) C(67) 104(1)
C(66) C(67) C(68) 112(1)
Fe(1) C(8) H(11) 124.1679
Fe(1) C(9) H(12) 129.4143
Fe(1) C(10) H(13) 124.5504
Fe(1) C(25) H(29) 127.8409
Fe(1) C(26) H(30) 127.1386
Fe(1) C(27) H(31) 124.7431
Fe(1) C(28) H(32) 126.8679
Fe(1) C(29) H(33) 124.1336
Fe(2) C(15) H(16) 123.2969
Fe(2) C(16) H(17) 128.5684
Fe(2) C(17) H(18) 126.0929
Fe(2) C(30) H(34) 124.9912
Fe(2) C(31) H(35) 128.0907
Fe(2) C(32) H(36) 124.7622
Fe(2) C(33) H(37) 126.5088
Fe(2) C(34) H(38) 125.9982
Fe(3) C(42) H(49) 125.1633
Fe(3) C(43) H(50) 126.8431
Fe(3) C(44) H(51) 125.1585
Fe(3) C(59) H(67) 125.2283
Fe(3) C(60) H(68) 127.3114
Fe(3) C(61) H(69) 125.9466
Fe(3) C(62) H(70) 124.8517
Fe(3) C(63) H(71) 127.8967
Fe(4) C(49) H(54) 126.3128
Fe(4) C(50) H(55) 127.0860
Fe(4) C(51) H(56) 127.6152
Fe(4) C(64) H(72) 124.9757
Fe(4) C(65) H(73) 128.1060
Fe(4) C(66) H(74) 125.4471
Fe(4) C(67) H(75) 123.1887
Fe(4) C(68) H(76) 126.3159
O(1) C(5) H(9) 110.4301
O(1) C(5) H(10) 110.8698
O(2) C(12) H(14) 104.8088
O(3) C(13) H(15) 105.9468
O(4) C(20) H(19) 110.3840
O(4) C(20) H(20) 112.2252
O(5) C(39) H(47) 110.1608
O(5) C(39) H(48) 110.2650
O(6) C(46) H(52) 106.5677
O(7) C(47) H(53) 107.2235
O(8) C(54) H(57) 111.3061
O(8) C(54) H(58) 109.8442
N(1) C(4) H(8) 108.6044
N(2) C(21) H(21) 107.8812
N(3) C(38) H(46) 108.0786
N(4) C(55) H(59) 107.9528
H(2) C(1) C(3) 111.8041
H(3) C(1) C(3) 108.5566
C(1) C(3) H(7) 107.1068
H(1) C(1) C(3) 108.0183
H(2) C(1) H(1) 109.4722
H(3) C(1) H(1) 109.4833
H(3) C(1) H(2) 109.4681
H(4) C(2) C(3) 110.9003
C(2) C(3) H(7) 107.8557
H(5) C(2) C(3) 108.9050
H(6) C(2) C(3) 108.5917
H(5) C(2) H(4) 109.4739
H(6) C(2) H(4) 109.4751
H(6) C(2) H(5) 109.4719
C(3) C(4) H(8) 107.4273
H(7) C(3) C(4) 108.7188
H(8) C(4) C(5) 108.0518
C(4) C(5) H(9) 109.8735
C(4) C(5) H(10) 111.9673
H(10) C(5) H(9) 109.4556
C(7) C(8) H(11) 126.1608
H(11) C(8) C(9) 124.3920
C(8) C(9) H(12) 128.5956
H(12) C(9) C(10) 126.3850
C(9) C(10) H(13) 124.4344
H(13) C(10) C(11) 124.8272
C(11) C(12) H(14) 105.9234
H(14) C(12) C(13) 105.6305
C(12) C(13) H(15) 106.4734
H(15) C(13) C(14) 104.7286
C(14) C(15) H(16) 125.3382
H(16) C(15) C(16) 125.6398
C(15) C(16) H(17) 125.0653
H(17) C(16) C(17) 124.2804
C(16) C(17) H(18) 126.8381
H(18) C(17) C(18) 125.5082
H(19) C(20) C(21) 110.2481
H(20) C(20) C(21) 110.7530
C(20) C(21) H(21) 106.9349
H(20) C(20) H(19) 109.4594
H(21) C(21) C(22) 108.5013
C(21) C(22) H(22) 106.6387
H(22) C(22) C(23) 106.5464
C(22) C(23) H(23) 107.3538
C(22) C(23) H(25) 109.6300
C(22) C(23) H(24) 111.4162
C(22) C(24) H(28) 105.4336
H(22) C(22) C(24) 104.7869
C(22) C(24) H(26) 112.5559
C(22) C(24) H(27) 110.3309
H(25) C(23) H(23) 109.4791
H(24) C(23) H(23) 109.4489
H(25) C(23) H(24) 109.4735
H(28) C(24) H(26) 109.4668
H(27) C(24) H(26) 109.4783
H(28) C(24) H(27) 109.4765
H(29) C(25) C(26) 126.7693
C(25) C(26) H(30) 126.2254
H(29) C(25) C(29) 124.2028
C(25) C(29) H(33) 128.4532
H(30) C(26) C(27) 127.9751
C(26) C(27) H(31) 124.8306
H(31) C(27) C(28) 124.7001
C(27) C(28) H(32) 125.3198
H(32) C(28) C(29) 126.6443
C(28) C(29) H(33) 124.6952
H(34) C(30) C(31) 126.1114
C(30) C(31) H(35) 125.5352
H(34) C(30) C(34) 125.0185
C(30) C(34) H(38) 127.1214
H(35) C(31) C(32) 126.3436
C(31) C(32) H(36) 126.2549
H(36) C(32) C(33) 125.3701
C(32) C(33) H(37) 126.2626
H(37) C(33) C(34) 126.8189
C(33) C(34) H(38) 125.0900
H(40) C(35) C(37) 110.0218
H(41) C(35) C(37) 109.0319
C(35) C(37) H(45) 105.8876
H(39) C(35) C(37) 109.3506
H(40) C(35) H(39) 109.4750
H(41) C(35) H(39) 109.4758
H(41) C(35) H(40) 109.4706
H(42) C(36) C(37) 110.0788
C(36) C(37) H(45) 105.9511
H(43) C(36) C(37) 110.4038
H(44) C(36) C(37) 107.9231
H(43) C(36) H(42) 109.4683
H(44) C(36) H(42) 109.4693
H(44) C(36) H(43) 109.4725
C(37) C(38) H(46) 108.0050
H(45) C(37) C(38) 106.4184
H(46) C(38) C(39) 108.7799
C(38) C(39) H(47) 109.8530
C(38) C(39) H(48) 111.7135
H(48) C(39) H(47) 109.4526
C(41) C(42) H(49) 124.3029
H(49) C(42) C(43) 124.2136
C(42) C(43) H(50) 128.5252
H(50) C(43) C(44) 126.1078
C(43) C(44) H(51) 125.2232
H(51) C(44) C(45) 123.6256
C(45) C(46) H(52) 106.2123
H(52) C(46) C(47) 107.1520
C(46) C(47) H(53) 105.6809
H(53) C(47) C(48) 105.4267
C(48) C(49) H(54) 124.7380
H(54) C(49) C(50) 125.3024
C(49) C(50) H(55) 125.7206
H(55) C(50) C(51) 127.3936
C(50) C(51) H(56) 123.9597
H(56) C(51) C(52) 126.2933
H(57) C(54) C(55) 109.8821
H(58) C(54) C(55) 111.3977
C(54) C(55) H(59) 109.5224
H(58) C(54) H(57) 109.4547
H(59) C(55) C(56) 107.2915
C(55) C(56) H(60) 110.9457
H(60) C(56) C(57) 110.2359
C(56) C(57) H(61) 110.9430
C(56) C(57) H(63) 108.5279
C(56) C(57) H(62) 108.9318
C(56) C(58) H(66) 109.2718
H(60) C(56) C(58) 107.7929
C(56) C(58) H(64) 111.5014
C(56) C(58) H(65) 107.6043
H(63) C(57) H(61) 109.4690
H(62) C(57) H(61) 109.4756
H(63) C(57) H(62) 109.4697
H(66) C(58) H(64) 109.4644
H(65) C(58) H(64) 109.4767
H(66) C(58) H(65) 109.4857
H(67) C(59) C(60) 125.5744
C(59) C(60) H(68) 126.9108
H(67) C(59) C(63) 123.9086
C(59) C(63) H(71) 126.7286
H(68) C(60) C(61) 124.9579
C(60) C(61) H(69) 127.7915
H(69) C(61) C(62) 126.4793
C(61) C(62) H(70) 125.7914
H(70) C(62) C(63) 125.4855
C(62) C(63) H(71) 126.2608
H(72) C(64) C(65) 126.6058
C(64) C(65) H(73) 127.2704
H(72) C(64) C(68) 124.8509
C(64) C(68) H(76) 125.4190
H(73) C(65) C(66) 127.8117
C(65) C(66) H(74) 126.2171
H(74) C(66) C(67) 129.0103
C(66) C(67) H(75) 122.7831
H(75) C(67) C(68) 125.0821
C(67) C(68) H(76) 124.8191

loop_
_geom_bond_atom_site_label_1
_geom_bond_atom_site_label_2
_geom_bond_distance
Fe(1) C(7) 2.04(1)
Fe(1) C(8) 2.03(1)
Fe(1) C(9) 2.06(1)
Fe(1) C(10) 2.04(1)
Fe(1) C(11) 2.05(1)
Fe(1) C(25) 2.06(1)
Fe(1) C(26) 2.09(1)
Fe(1) C(27) 2.04(1)
Fe(1) C(28) 2.01(1)
Fe(1) C(29) 2.04(1)
Fe(2) C(14) 2.06(1)
Fe(2) C(15) 2.06(1)
Fe(2) C(16) 2.05(1)
Fe(2) C(17) 2.06(1)
Fe(2) C(18) 2.02(1)
Fe(2) C(30) 2.04(1)
Fe(2) C(31) 2.04(1)
Fe(2) C(32) 2.03(2)
Fe(2) C(33) 2.06(1)
Fe(2) C(34) 2.04(1)
Fe(3) C(41) 2.04(1)
Fe(3) C(42) 2.03(1)
Fe(3) C(43) 2.08(1)
Fe(3) C(44) 2.03(1)
Fe(3) C(45) 2.05(1)
Fe(3) C(59) 2.04(1)
Fe(3) C(60) 2.06(1)
Fe(3) C(61) 2.04(2)
Fe(3) C(62) 2.03(2)
Fe(3) C(63) 2.03(2)
Fe(4) C(48) 2.03(1)
Fe(4) C(49) 2.05(1)
Fe(4) C(50) 2.06(1)
Fe(4) C(51) 2.05(1)
Fe(4) C(52) 2.05(1)
Fe(4) C(64) 2.05(2)
Fe(4) C(65) 2.07(2)
Fe(4) C(66) 2.05(2)
Fe(4) C(67) 2.02(2)
Fe(4) C(68) 2.04(2)
O(1) C(5) 1.44(2)
O(1) C(6) 1.36(2)
O(2) C(12) 1.43(2)
O(3) C(13) 1.42(2)
O(4) C(19) 1.34(2)
O(4) C(20) 1.45(2)
O(5) C(39) 1.46(2)
O(5) C(40) 1.36(2)
O(6) C(46) 1.40(2)
O(7) C(47) 1.43(2)
O(8) C(53) 1.38(2)
O(8) C(54) 1.46(2)
N(1) C(4) 1.46(2)
N(1) C(6) 1.27(2)
N(2) C(19) 1.25(2)
N(2) C(21) 1.48(2)
N(3) C(38) 1.51(2)
N(3) C(40) 1.24(2)
N(4) C(53) 1.25(2)
N(4) C(55) 1.49(2)
C(1) C(3) 1.51(2)
C(2) C(3) 1.50(2)
C(3) C(2) 1.50(2)
C(3) C(4) 1.55(2)
C(4) C(5) 1.55(2)
C(6) C(7) 1.46(2)
C(7) C(8) 1.43(2)
C(7) C(11) 1.42(2)
C(8) C(9) 1.43(2)
C(9) C(10) 1.43(2)
C(10) C(11) 1.38(2)
C(11) C(12) 1.52(2)
C(12) C(13) 1.57(2)
C(13) C(14) 1.50(2)
C(14) C(15) 1.41(2)
C(14) C(18) 1.47(2)
C(15) C(16) 1.42(2)
C(16) C(17) 1.37(2)
C(17) C(18) 1.47(2)
C(18) C(19) 1.45(2)
C(20) C(21) 1.53(2)
C(21) C(22) 1.52(2)
C(22) C(23) 1.54(2)
C(22) C(24) 1.51(2)
C(25) C(26) 1.42(2)
C(25) C(29) 1.44(2)
C(26) C(27) 1.43(2)
C(27) C(28) 1.39(2)
C(28) C(29) 1.42(2)
C(30) C(31) 1.39(2)
C(30) C(34) 1.42(2)
C(31) C(32) 1.41(2)
C(32) C(33) 1.44(2)
C(33) C(34) 1.41(2)
C(35) C(37) 1.53(2)
C(36) C(37) 1.49(2)
C(37) C(38) 1.53(2)
C(38) C(39) 1.51(2)
C(40) C(41) 1.48(2)
C(41) C(42) 1.43(2)
C(41) C(45) 1.45(2)
C(42) C(43) 1.40(2)
C(43) C(44) 1.43(2)
C(44) C(45) 1.47(2)
C(45) C(46) 1.48(2)
C(46) C(47) 1.58(2)
C(47) C(48) 1.51(2)
C(48) C(49) 1.42(2)
C(48) C(52) 1.46(2)
C(49) C(50) 1.40(2)
C(50) C(51) 1.43(2)
C(51) C(52) 1.41(2)
C(52) C(53) 1.44(2)
C(54) C(55) 1.51(2)
C(55) C(56) 1.53(2)
C(56) C(57) 1.54(2)
C(56) C(58) 1.54(3)
C(59) C(60) 1.42(2)
C(59) C(63) 1.37(2)
C(60) C(61) 1.41(2)
C(61) C(62) 1.45(2)
C(62) C(63) 1.43(2)
C(64) C(65) 1.44(2)
C(64) C(68) 1.39(3)
C(65) C(66) 1.46(2)
C(66) C(67) 1.43(3)
C(67) C(68) 1.29(3)
C(1) H(1) 0.9500
C(1) H(2) 0.9499
C(1) H(3) 0.9501
C(2) H(4) 0.9500
C(2) H(5) 0.9500
C(2) H(6) 0.9500
C(3) H(7) 0.9501
C(4) H(8) 0.9500
C(5) H(9) 0.9501
C(5) H(10) 0.9500
C(8) H(11) 0.9501
C(9) H(12) 0.9500
C(10) H(13) 0.9501
C(12) H(14) 0.9501
C(13) H(15) 0.9499
C(15) H(16) 0.9500
C(16) H(17) 0.9500
C(17) H(18) 0.9500
C(20) H(19) 0.9501
C(20) H(20) 0.9500
C(21) H(21) 0.9500
C(22) H(22) 0.9500
C(23) H(23) 0.9500
C(23) H(24) 0.9503
C(23) H(25) 0.9499
C(24) H(26) 0.9500
C(24) H(27) 0.9500
C(24) H(28) 0.9501
C(25) H(29) 0.9500
C(26) H(30) 0.9500
C(27) H(31) 0.9501
C(28) H(32) 0.9500
C(29) H(33) 0.9500
C(30) H(34) 0.9499
C(31) H(35) 0.9501
C(32) H(36) 0.9500
C(33) H(37) 0.9500
C(34) H(38) 0.9500
C(35) H(39) 0.9501
C(35) H(40) 0.9500
C(35) H(41) 0.9501
C(36) H(42) 0.9500
C(36) H(43) 0.9500
C(36) H(44) 0.9500
C(37) H(45) 0.9500
C(38) H(46) 0.9500
C(39) H(47) 0.9500
C(39) H(48) 0.9500
C(42) H(49) 0.9500
C(43) H(50) 0.9500
C(44) H(51) 0.9500
C(46) H(52) 0.9498
C(47) H(53) 0.9500
C(49) H(54) 0.9500
C(50) H(55) 0.9501
C(51) H(56) 0.9501
C(54) H(57) 0.9498
C(54) H(58) 0.9500
C(55) H(59) 0.9501
C(56) H(60) 0.9501
C(57) H(61) 0.9500
C(57) H(62) 0.9500
C(57) H(63) 0.9500
C(58) H(64) 0.9501
C(58) H(65) 0.9501
C(58) H(66) 0.9500
C(59) H(67) 0.9500
C(60) H(68) 0.9500
C(61) H(69) 0.9501
C(62) H(70) 0.9500
C(63) H(71) 0.9501
C(64) H(72) 0.9500
C(65) H(73) 0.9500
C(66) H(74) 0.9500
C(67) H(75) 0.9499
C(68) H(76) 0.9502
H(4) C(2) 0.9500
H(5) C(2) 0.9500
H(6) C(2) 0.9500
H(16) C(15) 0.9500

loop_
_geom_contact_atom_site_label_1
_geom_contact_atom_site_label_2
_geom_contact_distance
_geom_contact_site_symmetry_2
Fe(1) C(6) 3.04(1) .
Fe(1) C(12) 3.25(1) .
Fe(2) C(13) 3.27(1) .
Fe(2) C(19) 2.99(1) .
Fe(3) C(40) 3.18(2) .
Fe(3) C(46) 3.20(2) .
Fe(4) C(47) 3.20(1) .
Fe(4) C(53) 3.08(2) .
O(1) N(1) 2.25(2) .
O(1) C(4) 2.36(2) .
O(1) C(7) 2.37(2) .
O(1) C(8) 2.82(2) .
O(2) N(1) 2.68(2) .
O(2) C(6) 3.21(2) .
O(2) C(7) 3.16(2) .
O(2) C(11) 2.50(2) .
O(2) C(13) 2.48(2) .
O(2) C(14) 3.09(2) .
O(2) C(15) 3.38(2) .
O(2) C(29) 3.59(2) .
O(3) N(2) 2.70(1) .
O(3) C(10) 3.29(2) .
O(3) C(11) 3.08(1) .
O(3) C(12) 2.46(2) .
O(3) C(14) 2.48(2) .
O(3) C(18) 3.17(2) .
O(3) C(19) 3.25(2) .
O(4) N(2) 2.22(1) .
O(4) C(17) 2.83(2) .
O(4) C(18) 2.35(2) .
O(4) C(21) 2.35(2) .
O(5) N(3) 2.27(2) .
O(5) C(35) 3.47(2) 65602
O(5) C(37) 3.56(2) .
O(5) C(38) 2.36(2) .
O(5) C(41) 2.36(2) .
O(5) C(42) 2.83(2) .
O(6) N(3) 2.73(1) .
O(6) C(40) 3.26(2) .
O(6) C(41) 3.15(2) .
O(6) C(45) 2.42(2) .
O(6) C(47) 2.45(2) .
O(6) C(48) 3.01(2) .
O(6) C(49) 3.31(2) .
O(6) C(63) 3.49(2) .
O(6) C(66) 3.49(2) 74602
O(6) C(67) 3.56(2) 74602
O(7) N(4) 2.68(2) .
O(7) C(1) 3.41(2) 65501
O(7) C(5) 3.59(2) 65501
O(7) C(44) 3.22(2) .
O(7) C(45) 2.99(2) .
O(7) C(46) 2.46(2) .
O(7) C(48) 2.50(2) .
O(7) C(52) 3.14(2) .
O(7) C(53) 3.20(2) .
O(8) N(4) 2.26(2) .
O(8) C(49) 3.38(2) 75602
O(8) C(51) 2.77(2) .
O(8) C(52) 2.34(2) .
O(8) C(55) 2.36(2) .
O(8) C(65) 3.29(2) 75602
N(1) C(1) 2.96(2) .
N(1) C(2) 3.06(2) .
N(1) C(3) 2.51(2) .
N(1) C(5) 2.34(2) .
N(1) C(7) 2.47(2) .
N(1) C(11) 3.15(2) .
N(1) C(12) 3.26(2) .
N(1) C(14) 3.43(2) .
N(1) C(15) 3.24(2) .
N(1) C(16) 3.51(2) .
N(2) C(9) 3.49(2) .
N(2) C(10) 3.21(2) .
N(2) C(11) 3.43(2) .
N(2) C(13) 3.27(2) .
N(2) C(14) 3.14(2) .
N(2) C(18) 2.42(2) .
N(2) C(20) 2.35(2) .
N(2) C(22) 2.52(2) .
N(2) C(24) 3.03(2) .
N(3) C(35) 2.97(2) .
N(3) C(36) 3.07(2) .
N(3) C(37) 2.49(2) .
N(3) C(39) 2.39(2) .
N(3) C(41) 2.43(2) .
N(3) C(45) 3.10(2) .
N(3) C(46) 3.28(2) .
N(3) C(48) 3.30(2) .
N(3) C(49) 3.22(2) .
N(3) C(50) 3.46(2) .
N(3) C(52) 3.54(2) .
N(4) C(43) 3.43(2) .
N(4) C(44) 3.16(2) .
N(4) C(45) 3.33(2) .
N(4) C(47) 3.28(2) .
N(4) C(48) 3.17(2) .
N(4) C(52) 2.43(2) .
N(4) C(54) 2.37(2) .
N(4) C(56) 2.52(2) .
N(4) C(58) 2.94(3) .
C(1) O(7) 3.41(2) 45501
C(1) C(2) 2.50(2) .
C(1) C(4) 2.54(2) .
C(1) C(5) 3.18(2) .
C(2) N(1) 3.06(2) .
C(2) C(1) 2.50(2) .
C(2) C(4) 2.48(2) .
C(3) C(5) 2.64(2) .
C(3) C(6) 3.49(2) .
C(4) C(2) 2.48(2) .
C(4) C(6) 2.22(2) .
C(4) C(61) 3.57(2) .
C(5) O(7) 3.59(2) 45501
C(5) C(6) 2.23(2) .
C(5) C(7) 3.59(2) .
C(5) C(60) 3.59(2) .
C(6) C(8) 2.55(2) .
C(6) C(11) 2.60(2) .
C(6) C(12) 3.30(2) .
C(6) C(14) 3.57(2) .
C(6) C(18) 3.54(2) .
C(6) C(25) 3.47(2) .
C(7) C(9) 2.33(2) .
C(7) C(10) 2.27(2) .
C(7) C(12) 2.65(2) .
C(7) C(13) 3.49(2) .
C(7) C(14) 3.36(2) .
C(7) C(18) 3.24(2) .
C(7) C(19) 3.52(2) .
C(7) C(25) 3.31(2) .
C(7) C(29) 3.45(2) .
C(8) C(10) 2.26(2) .
C(8) C(11) 2.29(2) .
C(8) C(25) 3.46(2) .
C(8) C(26) 3.32(2) .
C(9) C(11) 2.31(2) .
C(9) C(26) 3.52(2) .
C(9) C(27) 3.35(2) .
C(10) C(12) 2.54(2) .
C(10) C(13) 3.35(2) .
C(10) C(27) 3.52(2) .
C(10) C(28) 3.32(2) .
C(11) C(13) 2.55(2) .
C(11) C(14) 3.02(2) .
C(11) C(18) 3.32(2) .
C(11) C(19) 3.53(2) .
C(11) C(28) 3.47(2) .
C(11) C(29) 3.32(2) .
C(12) C(14) 2.54(2) .
C(12) C(15) 3.41(2) .
C(12) C(18) 3.48(2) .
C(13) C(15) 2.59(2) .
C(13) C(18) 2.67(2) .
C(13) C(19) 3.33(2) .
C(14) C(16) 2.31(2) .
C(14) C(17) 2.36(2) .
C(14) C(19) 2.64(2) .
C(14) C(30) 3.50(2) .
C(14) C(34) 3.34(2) .
C(15) C(17) 2.29(2) .
C(15) C(18) 2.31(2) .
C(15) C(30) 3.41(2) .
C(15) C(31) 3.52(2) .
C(16) C(18) 2.29(2) .
C(16) C(31) 3.37(2) .
C(16) C(32) 3.44(2) .
C(17) C(19) 2.57(2) .
C(17) C(32) 3.28(2) .
C(17) C(33) 3.44(2) .
C(18) C(20) 3.58(2) .
C(18) C(33) 3.25(2) .
C(18) C(34) 3.40(2) .
C(19) C(20) 2.23(2) .
C(19) C(21) 2.22(2) .
C(19) C(22) 3.45(2) .
C(19) C(33) 3.35(2) .
C(20) C(22) 2.59(2) .
C(20) C(23) 3.15(2) .
C(20) C(24) 3.16(2) .
C(21) C(23) 2.53(2) .
C(21) C(24) 2.54(2) .
C(23) C(24) 2.55(2) .
C(25) C(27) 2.27(2) .
C(25) C(28) 2.30(2) .
C(26) C(28) 2.31(2) .
C(26) C(29) 2.33(2) .
C(26) C(44) 3.56(2) 45501
C(27) C(29) 2.28(2) .
C(30) C(32) 2.26(2) .
C(30) C(33) 2.29(2) .
C(31) C(33) 2.31(2) .
C(31) C(34) 2.29(2) .
C(32) C(34) 2.29(2) .
C(35) O(5) 3.47(2) 64602
C(35) C(36) 2.51(2) .
C(35) C(38) 2.53(2) .
C(35) C(39) 3.10(2) .
C(35) C(40) 3.50(2) .
C(36) C(38) 2.52(2) .
C(37) C(39) 2.60(2) .
C(37) C(40) 3.34(2) .
C(38) C(40) 2.19(2) .
C(39) C(40) 2.22(2) .
C(39) C(41) 3.60(2) .
C(40) C(42) 2.59(2) .
C(40) C(45) 2.62(2) .
C(40) C(46) 3.35(2) .
C(40) C(48) 3.52(2) .
C(40) C(52) 3.38(2) .
C(41) C(43) 2.33(2) .
C(41) C(44) 2.30(2) .
C(41) C(46) 2.69(2) .
C(41) C(47) 3.54(2) .
C(41) C(48) 3.48(2) .
C(41) C(52) 3.35(2) .
C(41) C(53) 3.40(2) .
C(41) C(59) 3.36(2) .
C(41) C(63) 3.49(2) .
C(42) C(44) 2.25(2) .
C(42) C(45) 2.33(2) .
C(42) C(59) 3.56(2) .
C(42) C(60) 3.36(2) .
C(43) C(45) 2.39(2) .
C(43) C(55) 3.51(2) .
C(43) C(60) 3.53(2) .
C(43) C(61) 3.27(2) .
C(44) C(26) 3.56(2) 65501
C(44) C(46) 2.58(2) .
C(44) C(47) 3.39(2) .
C(44) C(61) 3.44(2) .
C(44) C(62) 3.25(2) .
C(45) C(47) 2.52(2) .
C(45) C(48) 3.06(2) .
C(45) C(52) 3.39(2) .
C(45) C(53) 3.46(2) .
C(45) C(62) 3.44(2) .
C(45) C(63) 3.26(2) .
C(46) C(48) 2.56(2) .
C(46) C(49) 3.44(2) .
C(46) C(52) 3.50(2) .
C(47) C(49) 2.60(2) .
C(47) C(52) 2.66(2) .
C(47) C(53) 3.29(2) .
C(48) C(50) 2.31(2) .
C(48) C(51) 2.30(2) .
C(48) C(53) 2.62(2) .
C(48) C(64) 3.29(2) .
C(48) C(68) 3.46(2) .
C(49) O(8) 3.38(2) 74602
C(49) C(51) 2.28(2) .
C(49) C(52) 2.32(2) .
C(49) C(64) 3.53(2) .
C(49) C(65) 3.35(2) .
C(50) C(52) 2.33(2) .
C(50) C(65) 3.54(2) .
C(50) C(66) 3.37(2) .
C(51) C(53) 2.52(2) .
C(51) C(66) 3.53(2) .
C(51) C(67) 3.35(2) .
C(52) C(54) 3.58(2) .
C(52) C(67) 3.44(2) .
C(52) C(68) 3.27(2) .
C(53) C(54) 2.25(2) .
C(53) C(55) 2.22(2) .
C(53) C(56) 3.42(2) .
C(53) C(58) 3.54(3) .
C(53) C(68) 3.52(2) .
C(54) C(56) 2.57(2) .
C(54) C(57) 3.05(2) .
C(54) C(58) 3.02(3) .
C(55) C(57) 2.52(2) .
C(55) C(58) 2.49(3) .
C(57) C(58) 2.52(3) .
C(59) C(61) 2.30(2) .
C(59) C(62) 2.25(2) .
C(60) C(62) 2.29(2) .
C(60) C(63) 2.30(2) .
C(61) C(63) 2.34(2) .
C(64) C(66) 2.30(2) .
C(64) C(67) 2.19(3) .
C(65) O(8) 3.29(2) 74602
C(65) C(67) 2.29(3) .
C(65) C(68) 2.30(2) .
C(66) O(6) 3.49(2) 75602
C(66) C(68) 2.26(3) .
C(67) O(6) 3.56(2) 75602
Fe(1) H(11) 2.6821 .
Fe(1) H(12) 2.7668 .
Fe(1) H(13) 2.6934 .
Fe(1) H(14) 3.3993 .
Fe(1) H(29) 2.7477 .
Fe(1) H(30) 2.7662 .
Fe(1) H(31) 2.7002 .
Fe(1) H(32) 2.6921 .
Fe(1) H(33) 2.6870 .
Fe(2) H(15) 3.4411 .
Fe(2) H(16) 2.7038 .
Fe(2) H(17) 2.7427 .
Fe(2) H(18) 2.7274 .
Fe(2) H(34) 2.6975 .
Fe(2) H(35) 2.7286 .
Fe(2) H(36) 2.6912 .
Fe(2) H(37) 2.7362 .
Fe(2) H(38) 2.7124 .
Fe(3) H(49) 2.6933 .
Fe(3) H(50) 2.7568 .
Fe(3) H(51) 2.6942 .
Fe(3) H(52) 3.3192 .
Fe(3) H(67) 2.7007 .
Fe(3) H(68) 2.7384 .
Fe(3) H(69) 2.7107 .
Fe(3) H(70) 2.6887 .
Fe(3) H(71) 2.7217 .
Fe(4) H(53) 3.3732 .
Fe(4) H(54) 2.7178 .
Fe(4) H(55) 2.7358 .
Fe(4) H(56) 2.7368 .
Fe(4) H(72) 2.7136 .
Fe(4) H(73) 2.7566 .
Fe(4) H(74) 2.7161 .
Fe(4) H(75) 2.6656 .
Fe(4) H(76) 2.7117 .
O(1) H(2) 3.4125 .
O(1) H(8) 2.8275 .
O(1) H(9) 1.9863 .
O(1) H(10) 1.9913 .
O(1) H(11) 2.6393 .
O(1) H(29) 3.2987 .
O(1) H(60) 3.4097 45501
O(1) H(64) 3.5435 45501
O(2) H(4) 3.4484 .
O(2) H(14) 1.9056 .
O(2) H(15) 2.5201 .
O(2) H(16) 3.2965 .
O(2) H(33) 3.0194 .
O(2) H(62) 3.2250 44501
O(3) H(13) 3.1135 .
O(3) H(14) 2.4913 .
O(3) H(15) 1.9109 .
O(3) H(38) 3.0860 .
O(4) H(18) 2.6548 .
O(4) H(19) 1.9950 .
O(4) H(20) 2.0155 .
O(4) H(21) 2.8114 .
O(4) H(28) 3.3735 .
O(4) H(37) 3.2114 .
O(5) H(39) 3.3378 65602
O(5) H(40) 3.0151 .
O(5) H(41) 2.7501 65602
O(5) H(44) 3.3852 65602
O(5) H(46) 2.9397 .
O(5) H(47) 1.9949 .
O(5) H(48) 1.9961 .
O(5) H(49) 2.6201 .
O(5) H(73) 2.9650 75602
O(6) H(42) 3.4688 .
O(6) H(52) 1.9051 .
O(6) H(53) 2.5320 .
O(6) H(54) 3.1948 .
O(6) H(71) 2.9644 .
O(6) H(74) 2.9365 74602
O(6) H(75) 3.0058 74602
O(7) H(1) 3.3703 65501
O(7) H(2) 2.6508 65501
O(7) H(9) 2.6602 65501
O(7) H(29) 2.7951 65501
O(7) H(51) 3.0546 .
O(7) H(52) 2.5469 .
O(7) H(53) 1.9366 .
O(7) H(72) 3.1903 .
O(7) H(76) 3.5204 .
O(8) H(54) 2.7978 75602
O(8) H(55) 3.3425 75602
O(8) H(56) 2.5885 .
O(8) H(57) 2.0121 .
O(8) H(58) 1.9957 .
O(8) H(59) 2.8967 .
O(8) H(66) 3.0886 .
O(8) H(73) 2.5975 75602
N(1) H(2) 2.8305 .
N(1) H(3) 3.0159 .
N(1) H(4) 2.6533 .
N(1) H(7) 3.2997 .
N(1) H(8) 1.9757 .
N(1) H(9) 2.8541 .
N(1) H(10) 3.0827 .
N(1) H(16) 3.5165 .
N(2) H(13) 3.4149 .
N(2) H(19) 2.8802 .
N(2) H(20) 3.0751 .
N(2) H(21) 1.9905 .
N(2) H(22) 2.6766 .
N(2) H(26) 3.0104 .
N(2) H(28) 2.9400 .
N(2) H(37) 3.5151 .
N(2) H(38) 3.5618 .
N(3) H(40) 2.8066 .
N(3) H(41) 3.0349 .
N(3) H(42) 2.6784 .
N(3) H(45) 3.2829 .
N(3) H(46) 2.0198 .
N(3) H(47) 2.9998 .
N(3) H(48) 3.0430 .
N(3) H(54) 3.5362 .
N(4) H(51) 3.4380 .
N(4) H(57) 2.9413 .
N(4) H(58) 3.0574 .
N(4) H(59) 2.0024 .
N(4) H(60) 2.7254 .
N(4) H(64) 2.9255 .
N(4) H(66) 2.8622 .
N(4) H(76) 3.2654 .
C(1) H(4) 2.9062 .
C(1) H(5) 3.2588 .
C(1) H(6) 2.5048 .
C(1) H(7) 2.0033 .
C(1) H(8) 3.3244 .
C(1) H(9) 2.8079 .
C(1) H(29) 3.5711 .
C(1) H(61) 3.2644 44501
C(1) H(72) 3.3741 45501
C(2) H(1) 2.9019 .
C(2) H(2) 3.2685 .
C(2) H(3) 2.4819 .
C(2) H(7) 2.0094 .
C(2) H(8) 2.5608 .
C(2) H(45) 3.5436 64602
C(3) H(1) 2.0140 .
C(3) H(2) 2.0576 .
C(3) H(3) 2.0204 .
C(3) H(4) 2.0447 .
C(3) H(5) 2.0216 .
C(3) H(6) 2.0180 .
C(3) H(8) 2.0473 .
C(3) H(9) 2.6548 .
C(3) H(10) 3.1497 .
C(3) H(72) 3.4040 45501
C(4) H(1) 3.2720 .
C(4) H(2) 2.5514 .
C(4) H(3) 2.9740 .
C(4) H(4) 2.5185 .
C(4) H(5) 2.8323 .
C(4) H(6) 3.2744 .
C(4) H(7) 2.0627 .
C(4) H(9) 2.0759 .
C(4) H(10) 2.1000 .
C(5) H(2) 2.7696 .
C(5) H(7) 2.7919 .
C(5) H(8) 2.0544 .
C(5) H(64) 3.2071 45501
C(5) H(68) 3.5603 .
C(5) H(76) 3.5834 45501
C(6) H(2) 3.2948 .
C(6) H(8) 2.7166 .
C(6) H(9) 2.7674 .
C(6) H(10) 2.9559 .
C(6) H(11) 2.8482 .
C(6) H(29) 3.2364 .
C(7) H(11) 2.1324 .
C(7) H(12) 3.2550 .
C(7) H(13) 3.1856 .
C(7) H(14) 3.3231 .
C(7) H(29) 3.4769 .
C(8) H(12) 2.1527 .
C(8) H(13) 3.1811 .
C(8) H(30) 3.4869 .
C(9) H(11) 2.1152 .
C(9) H(13) 2.1149 .
C(9) H(21) 3.1519 .
C(9) H(31) 3.4833 .
C(10) H(11) 3.1808 .
C(10) H(12) 2.1325 .
C(10) H(14) 2.5850 .
C(10) H(21) 3.5401 .
C(10) H(32) 3.4848 .
C(11) H(11) 3.2052 .
C(11) H(12) 3.2211 .
C(11) H(13) 2.0762 .
C(11) H(14) 1.9972 .
C(11) H(15) 3.3325 .
C(11) H(33) 3.4277 .
C(12) H(13) 2.7855 .
C(12) H(15) 2.0515 .
C(12) H(33) 3.5271 .
C(13) H(13) 3.4858 .
C(13) H(14) 2.0413 .
C(13) H(16) 2.8686 .
C(14) H(14) 3.3096 .
C(14) H(15) 1.9664 .
C(14) H(16) 2.1116 .
C(14) H(17) 3.2186 .
C(14) H(18) 3.2774 .
C(14) H(38) 3.4925 .
C(15) H(4) 3.5887 .
C(15) H(8) 3.5589 .
C(15) H(15) 2.6137 .
C(15) H(17) 2.1162 .
C(15) H(18) 3.2102 .
C(15) H(34) 3.5715 .
C(16) H(8) 3.1733 .
C(16) H(16) 2.1214 .
C(16) H(18) 2.0795 .
C(16) H(35) 3.5688 .
C(17) H(16) 3.1987 .
C(17) H(17) 2.0568 .
C(17) H(36) 3.3943 .
C(18) H(15) 3.3463 .
C(18) H(16) 3.2312 .
C(18) H(17) 3.2066 .
C(18) H(18) 2.1646 .
C(18) H(37) 3.3965 .
C(19) H(18) 2.8552 .
C(19) H(19) 2.7625 .
C(19) H(20) 2.9603 .
C(19) H(21) 2.7305 .
C(19) H(28) 3.3225 .
C(19) H(37) 3.0970 .
C(20) H(21) 2.0266 .
C(20) H(22) 3.3661 .
C(20) H(23) 3.1312 .
C(20) H(25) 3.0630 .
C(20) H(28) 2.6710 .
C(20) H(37) 3.5392 .
C(21) H(19) 2.0658 .
C(21) H(20) 2.0715 .
C(21) H(22) 2.0094 .
C(21) H(23) 2.9306 .
C(21) H(24) 3.2924 .
C(21) H(25) 2.5172 .
C(21) H(26) 2.9563 .
C(21) H(27) 3.3104 .
C(21) H(28) 2.5167 .
C(22) H(19) 2.6096 .
C(22) H(20) 3.0923 .
C(22) H(21) 2.0315 .
C(22) H(23) 2.0359 .
C(22) H(24) 2.0835 .
C(22) H(25) 2.0627 .
C(22) H(26) 2.0734 .
C(22) H(27) 2.0481 .
C(22) H(28) 1.9902 .
C(23) H(19) 3.0681 .
C(23) H(20) 3.2495 .
C(23) H(21) 2.6511 .
C(23) H(22) 2.0261 .
C(23) H(26) 3.3147 .
C(23) H(27) 2.5417 .
C(23) H(28) 2.9424 .
C(23) H(74) 3.4967 45601
C(24) H(19) 2.7801 .
C(24) H(21) 3.3388 .
C(24) H(22) 1.9823 .
C(24) H(23) 2.5619 .
C(24) H(24) 2.9253 .
C(24) H(25) 3.3187 .
C(24) H(37) 3.2398 .
C(24) H(38) 3.5563 .
C(24) H(39) 3.3523 55601
C(24) H(44) 3.4839 55601
C(24) H(45) 2.9943 55601
C(25) H(2) 3.4548 .
C(25) H(30) 2.1238 .
C(25) H(31) 3.1867 .
C(25) H(32) 3.2220 .
C(25) H(33) 2.1631 .
C(25) H(51) 2.8303 45501
C(26) H(11) 3.4192 .
C(26) H(29) 2.1286 .
C(26) H(31) 2.1186 .
C(26) H(32) 3.2260 .
C(26) H(33) 3.2506 .
C(26) H(51) 2.6484 45501
C(27) H(12) 3.5573 .
C(27) H(29) 3.1940 .
C(27) H(30) 2.1466 .
C(27) H(32) 2.0892 .
C(27) H(33) 3.1872 .
C(27) H(35) 3.1671 45501
C(27) H(36) 3.5409 45501
C(28) H(13) 3.4584 .
C(28) H(29) 3.2115 .
C(28) H(30) 3.2322 .
C(28) H(31) 2.0837 .
C(28) H(33) 2.1148 .
C(28) H(35) 3.0725 45501
C(29) H(29) 2.1250 .
C(29) H(30) 3.2451 .
C(29) H(31) 3.1912 .
C(29) H(32) 2.1324 .
C(30) H(16) 3.5533 .
C(30) H(35) 2.0912 .
C(30) H(36) 3.1818 .
C(30) H(37) 3.2125 .
C(30) H(38) 2.1364 .
C(31) H(17) 3.5696 .
C(31) H(31) 3.1478 65501
C(31) H(32) 3.4196 65501
C(31) H(34) 2.0962 .
C(31) H(36) 2.1132 .
C(31) H(37) 3.2211 .
C(31) H(38) 3.2075 .
C(32) H(18) 3.4211 .
C(32) H(31) 3.1246 65501
C(32) H(34) 3.1831 .
C(32) H(35) 2.1141 .
C(32) H(37) 2.1390 .
C(32) H(38) 3.2044 .
C(33) H(28) 3.2422 .
C(33) H(34) 3.2045 .
C(33) H(35) 3.2238 .
C(33) H(36) 2.1309 .
C(33) H(38) 2.1069 .
C(34) H(26) 3.5136 .
C(34) H(34) 2.1175 .
C(34) H(35) 3.2051 .
C(34) H(36) 3.2027 .
C(34) H(37) 2.1225 .
C(35) H(27) 3.0726 55401
C(35) H(42) 2.9197 .
C(35) H(43) 3.2803 .
C(35) H(44) 2.4939 .
C(35) H(45) 2.0105 .
C(35) H(46) 3.3303 .
C(35) H(47) 2.7562 .
C(35) H(67) 3.2211 .
C(35) H(74) 3.5461 45501
C(36) H(27) 3.2136 55401
C(36) H(39) 2.9251 .
C(36) H(40) 3.2679 .
C(36) H(41) 2.5227 .
C(36) H(45) 1.9710 .
C(36) H(46) 2.6298 .
C(36) H(75) 3.2051 74602
C(37) H(27) 2.8756 55401
C(37) H(39) 2.0518 .
C(37) H(40) 2.0595 .
C(37) H(41) 2.0481 .
C(37) H(42) 2.0194 .
C(37) H(43) 2.0231 .
C(37) H(44) 1.9944 .
C(37) H(46) 2.0342 .
C(37) H(47) 2.5830 .
C(37) H(48) 3.2087 .
C(38) H(39) 3.2507 .
C(38) H(40) 2.5022 .
C(38) H(41) 3.0061 .
C(38) H(42) 2.5898 .
C(38) H(43) 2.8850 .
C(38) H(44) 3.2951 .
C(38) H(45) 2.0152 .
C(38) H(47) 2.0396 .
C(38) H(48) 2.0608 .
C(39) H(40) 2.6479 .
C(39) H(41) 3.0494 65602
C(39) H(45) 2.7372 .
C(39) H(46) 2.0271 .
C(39) H(71) 3.2071 65602
C(39) H(73) 3.3820 75602
C(40) H(40) 2.9939 .
C(40) H(46) 2.7720 .
C(40) H(47) 2.8434 .
C(40) H(48) 2.8779 .
C(40) H(49) 2.8514 .
C(40) H(67) 3.5207 .
C(41) H(49) 2.1160 .
C(41) H(50) 3.2560 .
C(41) H(51) 3.2128 .
C(41) H(52) 3.3412 .
C(41) H(67) 3.5027 .
C(42) H(44) 3.5302 65602
C(42) H(50) 2.1213 .
C(42) H(51) 3.1650 .
C(42) H(59) 3.3236 .
C(42) H(68) 3.5318 .
C(43) H(30) 3.5932 65501
C(43) H(49) 2.0832 .
C(43) H(51) 2.1262 .
C(43) H(59) 2.7829 .
C(43) H(69) 3.3807 .
C(44) H(29) 3.4755 65501
C(44) H(30) 3.0809 65501
C(44) H(49) 3.1654 .
C(44) H(50) 2.1342 .
C(44) H(52) 2.6140 .
C(44) H(59) 3.2778 .
C(44) H(70) 3.3595 .
C(45) H(49) 3.2419 .
C(45) H(50) 3.3057 .
C(45) H(51) 2.1467 .
C(45) H(52) 1.9648 .
C(45) H(53) 3.2975 .
C(45) H(71) 3.4091 .
C(46) H(51) 2.8259 .
C(46) H(53) 2.0492 .
C(46) H(71) 3.4315 .
C(47) H(2) 3.5319 65501
C(47) H(51) 3.5144 .
C(47) H(52) 2.0669 .
C(47) H(54) 2.8703 .
C(47) H(72) 3.3944 .
C(48) H(52) 3.3467 .
C(48) H(53) 1.9868 .
C(48) H(54) 2.1075 .
C(48) H(55) 3.2187 .
C(48) H(56) 3.2234 .
C(48) H(72) 3.4062 .
C(49) H(46) 3.5031 .
C(49) H(53) 2.6407 .
C(49) H(55) 2.1006 .
C(49) H(56) 3.1854 .
C(49) H(56) 3.0446 74602
C(49) H(73) 3.5375 .
C(49) H(75) 3.4315 74602
C(50) H(1) 3.5237 65602
C(50) H(46) 3.0366 .
C(50) H(54) 2.0968 .
C(50) H(56) 2.1176 .
C(50) H(57) 3.2825 74602
C(50) H(74) 3.5134 .
C(51) H(46) 3.4807 .
C(51) H(53) 3.5424 75602
C(51) H(54) 3.1948 .
C(51) H(54) 3.0926 75602
C(51) H(55) 2.1487 .
C(51) H(73) 3.2708 75602
C(51) H(75) 3.4565 .
C(52) H(53) 3.3451 .
C(52) H(54) 3.2347 .
C(52) H(55) 3.2468 .
C(52) H(56) 2.1186 .
C(52) H(76) 3.4070 .
C(53) H(54) 3.5931 75602
C(53) H(56) 2.8168 .
C(53) H(57) 2.8418 .
C(53) H(58) 2.9373 .
C(53) H(59) 2.7684 .
C(53) H(64) 3.5874 .
C(53) H(66) 3.1214 .
C(53) H(73) 3.5861 75602
C(53) H(76) 3.2677 .
C(54) H(55) 3.1486 75602
C(54) H(59) 2.0374 .
C(54) H(60) 3.3800 .
C(54) H(61) 2.9926 .
C(54) H(63) 2.9879 .
C(54) H(66) 2.5334 .
C(54) H(73) 3.5296 75602
C(55) H(57) 2.0414 .
C(55) H(58) 2.0589 .
C(55) H(60) 2.0704 .
C(55) H(61) 2.9133 .
C(55) H(62) 3.2895 .
C(55) H(63) 2.5177 .
C(55) H(64) 2.9198 .
C(55) H(65) 3.2474 .
C(55) H(66) 2.4786 .
C(56) H(57) 2.5510 .
C(56) H(58) 3.1340 .
C(56) H(59) 2.0277 .
C(56) H(61) 2.0810 .
C(56) H(62) 2.0577 .
C(56) H(63) 2.0529 .
C(56) H(64) 2.0859 .
C(56) H(65) 2.0404 .
C(56) H(66) 2.0600 .
C(57) H(3) 3.2521 66501
C(57) H(33) 3.4953 66501
C(57) H(57) 2.8245 .
C(57) H(58) 3.2480 .
C(57) H(59) 2.6855 .
C(57) H(60) 2.0729 .
C(57) H(64) 3.3009 .
C(57) H(65) 2.4768 .
C(57) H(66) 2.9122 .
C(58) H(43) 3.4321 75602
C(58) H(57) 2.6328 .
C(58) H(59) 3.3013 .
C(58) H(60) 2.0426 .
C(58) H(61) 2.5419 .
C(58) H(62) 2.9014 .
C(58) H(63) 3.2879 .
C(58) H(76) 3.0944 .
C(59) H(7) 3.4184 .
C(59) H(40) 3.5036 .
C(59) H(48) 3.4929 64602
C(59) H(68) 2.1341 .
C(59) H(69) 3.2205 .
C(59) H(70) 3.1646 .
C(59) H(71) 2.0820 .
C(60) H(8) 3.4762 .
C(60) H(10) 2.7863 .
C(60) H(49) 3.4963 .
C(60) H(67) 2.1221 .
C(60) H(69) 2.1319 .
C(60) H(70) 3.2034 .
C(60) H(71) 3.2131 .
C(60) H(76) 3.4558 45501
C(61) H(8) 2.8442 .
C(61) H(10) 2.9285 .
C(61) H(50) 3.4079 .
C(61) H(67) 3.2113 .
C(61) H(68) 2.1066 .
C(61) H(70) 2.1518 .
C(61) H(71) 3.2616 .
C(62) H(5) 3.2495 .
C(62) H(7) 3.5509 .
C(62) H(8) 3.0209 .
C(62) H(51) 3.3618 .
C(62) H(67) 3.1657 .
C(62) H(68) 3.2047 .
C(62) H(69) 2.1580 .
C(62) H(71) 2.1357 .
C(63) H(5) 3.4386 .
C(63) H(7) 3.3445 .
C(63) H(47) 3.3370 64602
C(63) H(48) 3.4237 64602
C(63) H(52) 3.5662 .
C(63) H(67) 2.0567 .
C(63) H(68) 3.2082 .
C(63) H(69) 3.2600 .
C(63) H(70) 2.1286 .
C(64) H(7) 3.4972 65501
C(64) H(48) 3.1694 74602
C(64) H(53) 3.5311 .
C(64) H(56) 3.4502 74602
C(64) H(67) 3.1238 65501
C(64) H(73) 2.1517 .
C(64) H(74) 3.2199 .
C(64) H(75) 3.1105 .
C(64) H(76) 2.0925 .
C(65) H(39) 3.2268 65501
C(65) H(40) 3.5869 65501
C(65) H(48) 3.1703 74602
C(65) H(54) 3.5014 .
C(65) H(56) 3.1796 74602
C(65) H(67) 3.5756 65501
C(65) H(72) 2.1458 .
C(65) H(74) 2.1614 .
C(65) H(75) 3.2030 .
C(65) H(76) 3.2156 .
C(66) H(24) 3.5519 65401
C(66) H(39) 3.0811 65501
C(66) H(40) 3.3077 65501
C(66) H(55) 3.5418 .
C(66) H(72) 3.2232 .
C(66) H(73) 2.1756 .
C(66) H(75) 2.1038 .
C(66) H(76) 3.1709 .
C(67) H(42) 3.0810 75602
C(67) H(54) 3.3780 75602
C(67) H(56) 3.5460 .
C(67) H(67) 3.5888 65501
C(67) H(72) 3.0972 .
C(67) H(73) 3.2174 .
C(67) H(74) 2.1600 .
C(67) H(76) 1.9903 .
C(68) H(64) 3.3902 .
C(68) H(67) 3.1944 65501
C(68) H(68) 3.4403 65501
C(68) H(72) 2.0872 .
C(68) H(73) 3.2172 .
C(68) H(74) 3.1712 .
C(68) H(75) 1.9924 .
H(1) O(7) 3.3703 45501
H(1) C(2) 2.9019 .
H(1) C(50) 3.5237 64602
H(2) O(7) 2.6508 45501
H(2) C(2) 3.2685 .
H(2) C(47) 3.5319 45501
H(3) C(2) 2.4819 .
H(3) C(57) 3.2521 44501
H(7) C(2) 2.0094 .
H(7) C(64) 3.4972 45501
H(8) C(2) 2.5608 .
H(9) O(7) 2.6602 45501
H(16) Fe(2) 2.7038 .
H(16) O(2) 3.2965 .
H(16) N(1) 3.5165 .
H(16) C(13) 2.8686 .
H(16) C(14) 2.1116 .
H(16) C(16) 2.1214 .
H(16) C(17) 3.1987 .
H(16) C(18) 3.2312 .
H(16) C(30) 3.5533 .
H(24) C(66) 3.5519 45601
H(27) C(35) 3.0726 55601
H(27) C(36) 3.2136 55601
H(27) C(37) 2.8756 55601
H(29) O(7) 2.7951 45501
H(29) C(44) 3.4755 45501
H(30) C(43) 3.5932 45501
H(30) C(44) 3.0809 45501
H(31) C(31) 3.1478 45501
H(31) C(32) 3.1246 45501
H(32) C(31) 3.4196 45501
H(33) C(57) 3.4953 44501
H(35) C(27) 3.1671 65501
H(35) C(28) 3.0725 65501
H(36) C(27) 3.5409 65501
H(39) O(5) 3.3378 64602
H(39) C(24) 3.3523 55401
H(39) C(65) 3.2268 45501
H(39) C(66) 3.0811 45501
H(40) C(65) 3.5869 45501
H(40) C(66) 3.3077 45501
H(41) O(5) 2.7501 64602
H(41) C(39) 3.0494 64602
H(42) C(67) 3.0810 74602
H(43) C(58) 3.4321 74602
H(44) O(5) 3.3852 64602
H(44) C(24) 3.4839 55401
H(44) C(42) 3.5302 64602
H(45) C(2) 3.5436 65602
H(45) C(24) 2.9943 55401
H(47) C(63) 3.3370 65602
H(48) C(59) 3.4929 65602
H(48) C(63) 3.4237 65602
H(48) C(64) 3.1694 75602
H(48) C(65) 3.1703 75602
H(51) C(25) 2.8303 65501
H(51) C(26) 2.6484 65501
H(53) C(51) 3.5424 74602
H(54) O(8) 2.7978 74602
H(54) C(51) 3.0926 74602
H(54) C(53) 3.5931 74602
H(54) C(67) 3.3780 74602
H(55) O(8) 3.3425 74602
H(55) C(54) 3.1486 74602
H(56) C(49) 3.0446 75602
H(56) C(64) 3.4502 75602
H(56) C(65) 3.1796 75602
H(57) C(50) 3.2825 75602
H(60) O(1) 3.4097 65501
H(61) C(1) 3.2644 66501
H(62) O(2) 3.2250 66501
H(64) O(1) 3.5435 65501
H(64) C(5) 3.2071 65501
H(67) C(64) 3.1238 45501
H(67) C(65) 3.5756 45501
H(67) C(67) 3.5888 45501
H(67) C(68) 3.1944 45501
H(68) C(68) 3.4403 45501
H(71) C(39) 3.2071 64602
H(72) C(1) 3.3741 65501
H(72) C(3) 3.4040 65501
H(73) O(5) 2.9650 74602
H(73) O(8) 2.5975 74602
H(73) C(39) 3.3820 74602
H(73) C(51) 3.2708 74602
H(73) C(53) 3.5861 74602
H(73) C(54) 3.5296 74602
H(74) O(6) 2.9365 75602
H(74) C(23) 3.4967 65401
H(74) C(35) 3.5461 65501
H(75) O(6) 3.0058 75602
H(75) C(36) 3.2051 75602
H(75) C(49) 3.4315 75602
H(76) C(5) 3.5834 65501
H(76) C(60) 3.4558 65501

loop_
_geom_torsion_atom_site_label_1
_geom_torsion_atom_site_label_2
_geom_torsion_atom_site_label_3
_geom_torsion_atom_site_label_4
_geom_torsion
C(8) Fe(1) C(7) C(6) -118(1)
C(8) Fe(1) C(7) C(11) 117(1)
C(9) Fe(1) C(7) C(6) -155(1)
C(9) Fe(1) C(7) C(8) -37.2(7)
C(9) Fe(1) C(7) C(11) 80.7(7)
C(10) Fe(1) C(7) C(6) 160(1)
C(10) Fe(1) C(7) C(8) -81.1(7)
C(10) Fe(1) C(7) C(11) 36.8(7)
C(11) Fe(1) C(7) C(6) 123(1)
C(11) Fe(1) C(7) C(8) -117(1)
C(25) Fe(1) C(7) C(6) -9(1)
C(25) Fe(1) C(7) C(8) 109.1(7)
C(25) Fe(1) C(7) C(11) -132.9(7)
C(26) Fe(1) C(7) C(6) -48(1)
C(26) Fe(1) C(7) C(8) 70.2(9)
C(26) Fe(1) C(7) C(11) -171.9(6)
C(27) Fe(1) C(7) C(6) -70(2)
C(27) Fe(1) C(7) C(8) 48(2)
C(27) Fe(1) C(7) C(11) 166(1)
C(28) Fe(1) C(7) C(6) 68(1)
C(28) Fe(1) C(7) C(8) -173.1(7)
C(28) Fe(1) C(7) C(11) -55(1)
C(29) Fe(1) C(7) C(6) 34(1)
C(29) Fe(1) C(7) C(8) 152.7(7)
C(29) Fe(1) C(7) C(11) -89.3(8)
C(7) Fe(1) C(8) C(9) -120.1(9)
C(9) Fe(1) C(8) C(7) 120(1)
C(10) Fe(1) C(8) C(7) 81.1(7)
C(10) Fe(1) C(8) C(9) -39.0(6)
C(11) Fe(1) C(8) C(7) 38.3(7)
C(11) Fe(1) C(8) C(9) -81.8(7)
C(25) Fe(1) C(8) C(7) -87.6(8)
C(25) Fe(1) C(8) C(9) 152.3(6)
C(26) Fe(1) C(8) C(7) -130.0(7)
C(26) Fe(1) C(8) C(9) 109.9(7)
C(27) Fe(1) C(8) C(7) -168.7(6)
C(27) Fe(1) C(8) C(9) 71.2(8)
C(28) Fe(1) C(8) C(7) 161(1)
C(28) Fe(1) C(8) C(9) 41(2)
C(29) Fe(1) C(8) C(7) -52(1)
C(29) Fe(1) C(8) C(9) -172.3(6)
C(7) Fe(1) C(9) C(8) 37.5(7)
C(7) Fe(1) C(9) C(10) -79.5(7)
C(8) Fe(1) C(9) C(10) -116.9(9)
C(10) Fe(1) C(9) C(8) 116.9(9)
C(11) Fe(1) C(9) C(8) 81.2(7)
C(11) Fe(1) C(9) C(10) -35.7(7)
C(25) Fe(1) C(9) C(8) -52(1)
C(25) Fe(1) C(9) C(10) -169.5(6)
C(26) Fe(1) C(9) C(8) -86.9(7)
C(26) Fe(1) C(9) C(10) 156.2(6)
C(27) Fe(1) C(9) C(8) -130.3(7)
C(27) Fe(1) C(9) C(10) 112.7(7)
C(28) Fe(1) C(9) C(8) -170.4(6)
C(28) Fe(1) C(9) C(10) 72.7(8)
C(29) Fe(1) C(9) C(8) 156(1)
C(29) Fe(1) C(9) C(10) 39(2)
C(7) Fe(1) C(10) C(9) 83.6(7)
C(7) Fe(1) C(10) C(11) -37.9(7)
C(8) Fe(1) C(10) C(9) 39.1(6)
C(8) Fe(1) C(10) C(11) -82.4(8)
C(9) Fe(1) C(10) C(11) -121(1)
C(11) Fe(1) C(10) C(9) 121(1)
C(25) Fe(1) C(10) C(9) 148(1)
C(25) Fe(1) C(10) C(11) 27(2)
C(26) Fe(1) C(10) C(9) -47(1)
C(26) Fe(1) C(10) C(11) -168.7(7)
C(27) Fe(1) C(10) C(9) -86.1(8)
C(27) Fe(1) C(10) C(11) 152.4(7)
C(28) Fe(1) C(10) C(9) -129.3(7)
C(28) Fe(1) C(10) C(11) 109.2(8)
C(29) Fe(1) C(10) C(9) -171.3(6)
C(29) Fe(1) C(10) C(11) 67.2(9)
C(7) Fe(1) C(11) C(10) 119(1)
C(7) Fe(1) C(11) C(12) -124(1)
C(8) Fe(1) C(11) C(7) -38.7(7)
C(8) Fe(1) C(11) C(10) 80.8(8)
C(8) Fe(1) C(11) C(12) -163(1)
C(9) Fe(1) C(11) C(7) -82.7(8)
C(9) Fe(1) C(11) C(10) 36.7(7)
C(9) Fe(1) C(11) C(12) 152(1)
C(10) Fe(1) C(11) C(7) -119(1)
C(10) Fe(1) C(11) C(12) 116(1)
C(25) Fe(1) C(11) C(7) 67.0(9)
C(25) Fe(1) C(11) C(10) -173.5(7)
C(25) Fe(1) C(11) C(12) -57(1)
C(26) Fe(1) C(11) C(7) 32(2)
C(26) Fe(1) C(11) C(10) 151(1)
C(26) Fe(1) C(11) C(12) -92(2)
C(27) Fe(1) C(11) C(7) -174.4(7)
C(27) Fe(1) C(11) C(10) -54(1)
C(27) Fe(1) C(11) C(12) 61(1)
C(28) Fe(1) C(11) C(7) 151.8(7)
C(28) Fe(1) C(11) C(10) -88.8(8)
C(28) Fe(1) C(11) C(12) 27(1)
C(29) Fe(1) C(11) C(7) 107.8(7)
C(29) Fe(1) C(11) C(10) -132.8(7)
C(29) Fe(1) C(11) C(12) -16(1)
C(7) Fe(1) C(25) C(26) -130.6(7)
C(7) Fe(1) C(25) C(29) 109.0(7)
C(8) Fe(1) C(25) C(26) -87.1(8)
C(8) Fe(1) C(25) C(29) 152.5(7)
C(9) Fe(1) C(25) C(26) -51(1)
C(9) Fe(1) C(25) C(29) -172.4(7)
C(10) Fe(1) C(25) C(26) 167(1)
C(10) Fe(1) C(25) C(29) 47(2)
C(11) Fe(1) C(25) C(26) -169.6(6)
C(11) Fe(1) C(25) C(29) 70.0(9)
C(26) Fe(1) C(25) C(29) -120(1)
C(27) Fe(1) C(25) C(26) 38.4(7)
C(27) Fe(1) C(25) C(29) -82.0(8)
C(28) Fe(1) C(25) C(26) 81.8(7)
C(28) Fe(1) C(25) C(29) -38.6(7)
C(29) Fe(1) C(25) C(26) 120(1)
C(7) Fe(1) C(26) C(25) 68.8(9)
C(7) Fe(1) C(26) C(27) -173.3(7)
C(8) Fe(1) C(26) C(25) 109.2(7)
C(8) Fe(1) C(26) C(27) -132.9(8)
C(9) Fe(1) C(26) C(25) 152.4(7)
C(9) Fe(1) C(26) C(27) -89.7(8)
C(10) Fe(1) C(26) C(25) -175.4(7)
C(10) Fe(1) C(26) C(27) -57(1)
C(11) Fe(1) C(26) C(25) 42(2)
C(11) Fe(1) C(26) C(27) 159(1)
C(25) Fe(1) C(26) C(27) 117(1)
C(27) Fe(1) C(26) C(25) -117(1)
C(28) Fe(1) C(26) C(25) -81.9(8)
C(28) Fe(1) C(26) C(27) 36.0(7)
C(29) Fe(1) C(26) C(25) -37.5(7)
C(29) Fe(1) C(26) C(27) 80.4(8)
C(7) Fe(1) C(27) C(26) 26(2)
C(7) Fe(1) C(27) C(28) 148(1)
C(8) Fe(1) C(27) C(26) 66.8(9)
C(8) Fe(1) C(27) C(28) -171.5(7)
C(9) Fe(1) C(27) C(26) 107.8(8)
C(9) Fe(1) C(27) C(28) -130.5(8)
C(10) Fe(1) C(27) C(26) 151.5(7)
C(10) Fe(1) C(27) C(28) -86.8(9)
C(11) Fe(1) C(27) C(26) -171.8(7)
C(11) Fe(1) C(27) C(28) -50(1)
C(25) Fe(1) C(27) C(26) -38.1(7)
C(25) Fe(1) C(27) C(28) 83.6(8)
C(26) Fe(1) C(27) C(28) 121(1)
C(28) Fe(1) C(27) C(26) -121(1)
C(29) Fe(1) C(27) C(26) -82.8(8)
C(29) Fe(1) C(27) C(28) 38.9(8)
C(7) Fe(1) C(28) C(27) -168.2(7)
C(7) Fe(1) C(28) C(29) -50(1)
C(8) Fe(1) C(28) C(27) 35(2)
C(8) Fe(1) C(28) C(29) 153(1)
C(9) Fe(1) C(28) C(27) 70.5(9)
C(9) Fe(1) C(28) C(29) -171.6(6)
C(10) Fe(1) C(28) C(27) 112.1(8)
C(10) Fe(1) C(28) C(29) -130.0(7)
C(11) Fe(1) C(28) C(27) 154.7(7)
C(11) Fe(1) C(28) C(29) -87.4(8)
C(25) Fe(1) C(28) C(27) -79.4(8)
C(25) Fe(1) C(28) C(29) 38.5(7)
C(26) Fe(1) C(28) C(27) -36.3(7)
C(26) Fe(1) C(28) C(29) 81.6(8)
C(27) Fe(1) C(28) C(29) 117(1)
C(29) Fe(1) C(28) C(27) -117(1)
C(7) Fe(1) C(29) C(25) -87.7(8)
C(7) Fe(1) C(29) C(28) 154.2(7)
C(8) Fe(1) C(29) C(25) -52(1)
C(8) Fe(1) C(29) C(28) -170.7(7)
C(9) Fe(1) C(29) C(25) 156(2)
C(9) Fe(1) C(29) C(28) 38(2)
C(10) Fe(1) C(29) C(25) -169.5(6)
C(10) Fe(1) C(29) C(28) 72.4(9)
C(11) Fe(1) C(29) C(25) -131.2(7)
C(11) Fe(1) C(29) C(28) 110.7(8)
C(25) Fe(1) C(29) C(28) -118(1)
C(26) Fe(1) C(29) C(25) 36.5(7)
C(26) Fe(1) C(29) C(28) -81.6(8)
C(27) Fe(1) C(29) C(25) 80.2(7)
C(27) Fe(1) C(29) C(28) -37.9(7)
C(28) Fe(1) C(29) C(25) 118(1)
C(15) Fe(2) C(14) C(13) 119(1)
C(15) Fe(2) C(14) C(18) -118(1)
C(16) Fe(2) C(14) C(13) 156(1)
C(16) Fe(2) C(14) C(15) 37.0(7)
C(16) Fe(2) C(14) C(18) -81.3(7)
C(17) Fe(2) C(14) C(13) -161(1)
C(17) Fe(2) C(14) C(15) 78.7(8)
C(17) Fe(2) C(14) C(18) -39.6(7)
C(18) Fe(2) C(14) C(13) -121(1)
C(18) Fe(2) C(14) C(15) 118(1)
C(30) Fe(2) C(14) C(13) 26(1)
C(30) Fe(2) C(14) C(15) -93.7(8)
C(30) Fe(2) C(14) C(18) 148.0(7)
C(31) Fe(2) C(14) C(13) 61(1)
C(31) Fe(2) C(14) C(15) -58(1)
C(31) Fe(2) C(14) C(18) -176.4(7)
C(33) Fe(2) C(14) C(13) -57(1)
C(33) Fe(2) C(14) C(15) -177.2(6)
C(33) Fe(2) C(14) C(18) 64.5(9)
C(34) Fe(2) C(14) C(13) -17(1)
C(34) Fe(2) C(14) C(15) -137.5(7)
C(34) Fe(2) C(14) C(18) 104.1(7)
C(14) Fe(2) C(15) C(16) 120(1)
C(16) Fe(2) C(15) C(14) -120(1)
C(17) Fe(2) C(15) C(14) -85.0(8)
C(17) Fe(2) C(15) C(16) 35.5(7)
C(18) Fe(2) C(15) C(14) -39.4(7)
C(18) Fe(2) C(15) C(16) 81.1(8)
C(30) Fe(2) C(15) C(14) 105.6(7)
C(30) Fe(2) C(15) C(16) -133.8(7)
C(31) Fe(2) C(15) C(14) 149.6(7)
C(31) Fe(2) C(15) C(16) -89.8(8)
C(32) Fe(2) C(15) C(14) -170.8(7)
C(32) Fe(2) C(15) C(16) -50(1)
C(34) Fe(2) C(15) C(14) 63.3(9)
C(34) Fe(2) C(15) C(16) -176.2(6)
C(14) Fe(2) C(16) C(15) -36.7(7)
C(14) Fe(2) C(16) C(17) 84.5(7)
C(15) Fe(2) C(16) C(17) 121(1)
C(17) Fe(2) C(16) C(15) -121(1)
C(18) Fe(2) C(16) C(15) -82.3(7)
C(18) Fe(2) C(16) C(17) 38.9(7)
C(30) Fe(2) C(16) C(15) 70.5(9)
C(30) Fe(2) C(16) C(17) -168.3(6)
C(31) Fe(2) C(16) C(15) 109.3(7)
C(31) Fe(2) C(16) C(17) -129.5(7)
C(32) Fe(2) C(16) C(15) 153.2(7)
C(32) Fe(2) C(16) C(17) -85.6(8)
C(33) Fe(2) C(16) C(15) -168.7(6)
C(33) Fe(2) C(16) C(17) -47(1)
C(14) Fe(2) C(17) C(16) -80.1(8)
C(14) Fe(2) C(17) C(18) 39.7(6)
C(15) Fe(2) C(17) C(16) -36.9(7)
C(15) Fe(2) C(17) C(18) 82.8(7)
C(16) Fe(2) C(17) C(18) 119.7(9)
C(18) Fe(2) C(17) C(16) -119.7(9)
C(31) Fe(2) C(17) C(16) 71.7(9)
C(31) Fe(2) C(17) C(18) -168.6(6)
C(32) Fe(2) C(17) C(16) 109.5(8)
C(32) Fe(2) C(17) C(18) -130.8(7)
C(33) Fe(2) C(17) C(16) 152.7(7)
C(33) Fe(2) C(17) C(18) -87.6(7)
C(34) Fe(2) C(17) C(16) -174.8(7)
C(34) Fe(2) C(17) C(18) -55(1)
C(14) Fe(2) C(18) C(17) -116.9(9)
C(14) Fe(2) C(18) C(19) 124(1)
C(15) Fe(2) C(18) C(14) 37.5(7)
C(15) Fe(2) C(18) C(17) -79.5(7)
C(15) Fe(2) C(18) C(19) 162(1)
C(16) Fe(2) C(18) C(14) 81.1(7)
C(16) Fe(2) C(18) C(17) -35.9(6)
C(16) Fe(2) C(18) C(19) -154(1)
C(17) Fe(2) C(18) C(14) 116.9(9)
C(17) Fe(2) C(18) C(19) -118(1)
C(30) Fe(2) C(18) C(14) -61(1)
C(30) Fe(2) C(18) C(17) -178.8(6)
C(30) Fe(2) C(18) C(19) 63(1)
C(31) Fe(2) C(18) C(14) 169(1)
C(31) Fe(2) C(18) C(17) 53(2)
C(31) Fe(2) C(18) C(19) -65(2)
C(32) Fe(2) C(18) C(14) -173.5(6)
C(32) Fe(2) C(18) C(17) 69.5(8)
C(32) Fe(2) C(18) C(19) -48(1)
C(33) Fe(2) C(18) C(14) -135.1(7)
C(33) Fe(2) C(18) C(17) 107.9(7)
C(33) Fe(2) C(18) C(19) -10(1)
C(34) Fe(2) C(18) C(14) -93.1(8)
C(34) Fe(2) C(18) C(17) 149.9(6)
C(34) Fe(2) C(18) C(19) 31(1)
C(14) Fe(2) C(30) C(31) 151.5(8)
C(14) Fe(2) C(30) C(34) -88.4(8)
C(15) Fe(2) C(30) C(31) 107.4(8)
C(15) Fe(2) C(30) C(34) -132.6(7)
C(16) Fe(2) C(30) C(31) 65(1)
C(16) Fe(2) C(30) C(34) -174.2(6)
C(18) Fe(2) C(30) C(31) -166.7(8)
C(18) Fe(2) C(30) C(34) -46(1)
C(31) Fe(2) C(30) C(34) 120(1)
C(32) Fe(2) C(30) C(31) -37.8(8)
C(32) Fe(2) C(30) C(34) 82.2(7)
C(33) Fe(2) C(30) C(31) -82.3(8)
C(33) Fe(2) C(30) C(34) 37.7(7)
C(34) Fe(2) C(30) C(31) -120(1)
C(14) Fe(2) C(31) C(30) -53(1)
C(14) Fe(2) C(31) C(32) -173.1(8)
C(15) Fe(2) C(31) C(30) -92.3(9)
C(15) Fe(2) C(31) C(32) 148.5(8)
C(16) Fe(2) C(31) C(30) -136.4(8)
C(16) Fe(2) C(31) C(32) 104.5(9)
C(17) Fe(2) C(31) C(30) -176.0(7)
C(17) Fe(2) C(31) C(32) 64(1)
C(18) Fe(2) C(31) C(30) 138(2)
C(18) Fe(2) C(31) C(32) 19(2)
C(30) Fe(2) C(31) C(32) -119(1)
C(32) Fe(2) C(31) C(30) 119(1)
C(33) Fe(2) C(31) C(30) 81.0(8)
C(33) Fe(2) C(31) C(32) -38.1(8)
C(34) Fe(2) C(31) C(30) 37.6(7)
C(34) Fe(2) C(31) C(32) -81.6(9)
C(15) Fe(2) C(32) C(31) -59(1)
C(15) Fe(2) C(32) C(33) -179.0(8)
C(16) Fe(2) C(32) C(31) -93.4(9)
C(16) Fe(2) C(32) C(33) 147.6(8)
C(17) Fe(2) C(32) C(31) -134.2(8)
C(17) Fe(2) C(32) C(33) 106.8(9)
C(18) Fe(2) C(32) C(31) -175.3(7)
C(18) Fe(2) C(32) C(33) 65(1)
C(30) Fe(2) C(32) C(31) 37.3(8)
C(30) Fe(2) C(32) C(33) -81.7(9)
C(31) Fe(2) C(32) C(33) -119(1)
C(33) Fe(2) C(32) C(31) 119(1)
C(34) Fe(2) C(32) C(31) 81.6(9)
C(34) Fe(2) C(32) C(33) -37.4(8)
C(14) Fe(2) C(33) C(32) -171.9(8)
C(14) Fe(2) C(33) C(34) 69.0(9)
C(16) Fe(2) C(33) C(32) -58(1)
C(16) Fe(2) C(33) C(34) -177.4(6)
C(17) Fe(2) C(33) C(32) -88.7(9)
C(17) Fe(2) C(33) C(34) 152.3(7)
C(18) Fe(2) C(33) C(32) -132.9(9)
C(18) Fe(2) C(33) C(34) 108.1(7)
C(30) Fe(2) C(33) C(32) 80.7(9)
C(30) Fe(2) C(33) C(34) -38.3(7)
C(31) Fe(2) C(33) C(32) 37.6(8)
C(31) Fe(2) C(33) C(34) -81.4(7)
C(32) Fe(2) C(33) C(34) -119(1)
C(34) Fe(2) C(33) C(32) 119(1)
C(14) Fe(2) C(34) C(30) 109.5(7)
C(14) Fe(2) C(34) C(33) -131.9(7)
C(15) Fe(2) C(34) C(30) 72.0(9)
C(15) Fe(2) C(34) C(33) -169.4(6)
C(17) Fe(2) C(34) C(30) -168.2(7)
C(17) Fe(2) C(34) C(33) -49(1)
C(18) Fe(2) C(34) C(30) 154.9(7)
C(18) Fe(2) C(34) C(33) -86.6(8)
C(30) Fe(2) C(34) C(33) 118.6(9)
C(31) Fe(2) C(34) C(30) -36.7(7)
C(31) Fe(2) C(34) C(33) 81.8(7)
C(32) Fe(2) C(34) C(30) -80.4(7)
C(32) Fe(2) C(34) C(33) 38.1(7)
C(33) Fe(2) C(34) C(30) -118(1)
C(42) Fe(3) C(41) C(40) -118(1)
C(42) Fe(3) C(41) C(45) 119.8(9)
C(43) Fe(3) C(41) C(40) -154(1)
C(43) Fe(3) C(41) C(42) -35.4(6)
C(43) Fe(3) C(41) C(45) 84.4(7)
C(44) Fe(3) C(41) C(40) 161(1)
C(44) Fe(3) C(41) C(42) -79.1(7)
C(44) Fe(3) C(41) C(45) 40.6(7)
C(45) Fe(3) C(41) C(40) 121(1)
C(45) Fe(3) C(41) C(42) -119.8(9)
C(59) Fe(3) C(41) C(40) -3(1)
C(59) Fe(3) C(41) C(42) 115.5(7)
C(59) Fe(3) C(41) C(45) -124.8(7)
C(60) Fe(3) C(41) C(40) -45(1)
C(60) Fe(3) C(41) C(42) 73.4(8)
C(60) Fe(3) C(41) C(45) -166.8(6)
C(61) Fe(3) C(41) C(40) -88(2)
C(61) Fe(3) C(41) C(42) 30(2)
C(61) Fe(3) C(41) C(45) 150(1)
C(62) Fe(3) C(41) C(40) 76(1)
C(62) Fe(3) C(41) C(42) -164.3(7)
C(62) Fe(3) C(41) C(45) -44(1)
C(63) Fe(3) C(41) C(40) 39(1)
C(63) Fe(3) C(41) C(42) 158.1(6)
C(63) Fe(3) C(41) C(45) -82.1(8)
C(41) Fe(3) C(42) C(43) -122(1)
C(43) Fe(3) C(42) C(41) 122(1)
C(44) Fe(3) C(42) C(41) 83.4(7)
C(44) Fe(3) C(42) C(43) -38.7(7)
C(45) Fe(3) C(42) C(41) 37.9(7)
C(45) Fe(3) C(42) C(43) -84.2(8)
C(59) Fe(3) C(42) C(41) -85.4(8)
C(59) Fe(3) C(42) C(43) 152.6(7)
C(60) Fe(3) C(42) C(41) -129.1(7)
C(60) Fe(3) C(42) C(43) 108.8(8)
C(61) Fe(3) C(42) C(41) -171.5(6)
C(61) Fe(3) C(42) C(43) 66.4(9)
C(62) Fe(3) C(42) C(41) 150(1)
C(62) Fe(3) C(42) C(43) 28(2)
C(63) Fe(3) C(42) C(41) -47(1)
C(63) Fe(3) C(42) C(43) -169.3(8)
C(41) Fe(3) C(43) C(42) 36.6(7)
C(41) Fe(3) C(43) C(44) -81.4(8)
C(42) Fe(3) C(43) C(44) -117(1)
C(44) Fe(3) C(43) C(42) 117(1)
C(45) Fe(3) C(43) C(42) 81.0(8)
C(45) Fe(3) C(43) C(44) -37.0(7)
C(59) Fe(3) C(43) C(42) -58(1)
C(59) Fe(3) C(43) C(44) -176.5(8)
C(60) Fe(3) C(43) C(42) -89.3(8)
C(60) Fe(3) C(43) C(44) 152.7(7)
C(61) Fe(3) C(43) C(42) -130.7(8)
C(61) Fe(3) C(43) C(44) 111.3(8)
C(62) Fe(3) C(43) C(42) -171.2(7)
C(62) Fe(3) C(43) C(44) 70.8(9)
C(63) Fe(3) C(43) C(42) 160(1)
C(63) Fe(3) C(43) C(44) 42(2)
C(41) Fe(3) C(44) C(43) 82.2(8)
C(41) Fe(3) C(44) C(45) -40.0(7)
C(42) Fe(3) C(44) C(43) 37.7(8)
C(42) Fe(3) C(44) C(45) -84.5(8)
C(43) Fe(3) C(44) C(45) -122(1)
C(45) Fe(3) C(44) C(43) 122(1)
C(59) Fe(3) C(44) C(43) 173(1)
C(59) Fe(3) C(44) C(45) 51(2)
C(60) Fe(3) C(44) C(43) -53(1)
C(60) Fe(3) C(44) C(45) -176.0(7)
C(61) Fe(3) C(44) C(43) -83.9(9)
C(61) Fe(3) C(44) C(45) 153.9(7)
C(62) Fe(3) C(44) C(43) -127.8(8)
C(62) Fe(3) C(44) C(45) 110.0(7)
C(63) Fe(3) C(44) C(43) -167.8(7)
C(63) Fe(3) C(44) C(45) 70.0(9)
C(41) Fe(3) C(45) C(44) 115(1)
C(41) Fe(3) C(45) C(46) -129(1)
C(42) Fe(3) C(45) C(41) -37.5(7)
C(42) Fe(3) C(45) C(44) 77.9(8)
C(42) Fe(3) C(45) C(46) -167(1)
C(43) Fe(3) C(45) C(41) -79.7(7)
C(43) Fe(3) C(45) C(44) 35.7(7)
C(43) Fe(3) C(45) C(46) 150(1)
C(44) Fe(3) C(45) C(41) -115.4(9)
C(44) Fe(3) C(45) C(46) 114(1)
C(59) Fe(3) C(45) C(41) 78.1(8)
C(59) Fe(3) C(45) C(44) -166.5(7)
C(59) Fe(3) C(45) C(46) -51(1)
C(60) Fe(3) C(45) C(41) 55(2)
C(60) Fe(3) C(45) C(44) 170(1)
C(60) Fe(3) C(45) C(46) -74(2)
C(61) Fe(3) C(45) C(41) -167.1(7)
C(61) Fe(3) C(45) C(44) -51(1)
C(61) Fe(3) C(45) C(46) 63(1)
C(62) Fe(3) C(45) C(41) 158.1(7)
C(62) Fe(3) C(45) C(44) -86.5(8)
C(62) Fe(3) C(45) C(46) 28(1)
C(63) Fe(3) C(45) C(41) 114.9(7)
C(63) Fe(3) C(45) C(44) -129.6(7)
C(63) Fe(3) C(45) C(46) -14(1)
C(41) Fe(3) C(59) C(60) -128.7(8)
C(41) Fe(3) C(59) C(63) 109.6(9)
C(42) Fe(3) C(59) C(60) -84.1(9)
C(42) Fe(3) C(59) C(63) 154.2(8)
C(43) Fe(3) C(59) C(60) -44(1)
C(43) Fe(3) C(59) C(63) -165.8(8)
C(44) Fe(3) C(59) C(60) 145(1)
C(44) Fe(3) C(59) C(63) 23(2)
C(45) Fe(3) C(59) C(60) -172.7(7)
C(45) Fe(3) C(59) C(63) 65(1)
C(60) Fe(3) C(59) C(63) -121(1)
C(61) Fe(3) C(59) C(60) 37.0(8)
C(61) Fe(3) C(59) C(63) -84.7(9)
C(62) Fe(3) C(59) C(60) 82.3(9)
C(62) Fe(3) C(59) C(63) -39.4(8)
C(63) Fe(3) C(59) C(60) 121(1)
C(41) Fe(3) C(60) C(59) 73(1)
C(41) Fe(3) C(60) C(61) -166.0(7)
C(42) Fe(3) C(60) C(59) 116.1(8)
C(42) Fe(3) C(60) C(61) -123.8(9)
C(43) Fe(3) C(60) C(59) 159.0(8)
C(43) Fe(3) C(60) C(61) -80(1)
C(44) Fe(3) C(60) C(59) -164.7(8)
C(44) Fe(3) C(60) C(61) -44(1)
C(45) Fe(3) C(60) C(59) 28(2)
C(45) Fe(3) C(60) C(61) 148(2)
C(59) Fe(3) C(60) C(61) 120(1)
C(61) Fe(3) C(60) C(59) -120(1)
C(62) Fe(3) C(60) C(59) -80.1(9)
C(62) Fe(3) C(60) C(61) 40.0(8)
C(63) Fe(3) C(60) C(59) -35.5(8)
C(63) Fe(3) C(60) C(61) 84.6(9)
C(41) Fe(3) C(61) C(60) 52(2)
C(41) Fe(3) C(61) C(62) 169(1)
C(42) Fe(3) C(61) C(60) 77(1)
C(42) Fe(3) C(61) C(62) -165.9(7)
C(43) Fe(3) C(61) C(60) 114.8(9)
C(43) Fe(3) C(61) C(62) -128.6(7)
C(44) Fe(3) C(61) C(60) 157.0(8)
C(44) Fe(3) C(61) C(62) -86.4(8)
C(45) Fe(3) C(61) C(60) -167.4(8)
C(45) Fe(3) C(61) C(62) -50(1)
C(59) Fe(3) C(61) C(60) -37.3(8)
C(59) Fe(3) C(61) C(62) 79.3(8)
C(60) Fe(3) C(61) C(62) 116(1)
C(62) Fe(3) C(61) C(60) -116(1)
C(63) Fe(3) C(61) C(60) -79.4(9)
C(63) Fe(3) C(61) C(62) 37.2(7)
C(41) Fe(3) C(62) C(61) -174.8(7)
C(41) Fe(3) C(62) C(63) -54(1)
C(42) Fe(3) C(62) C(61) 48(2)
C(42) Fe(3) C(62) C(63) 168(1)
C(43) Fe(3) C(62) C(61) 69.9(9)
C(43) Fe(3) C(62) C(63) -169.7(7)
C(44) Fe(3) C(62) C(61) 109.9(8)
C(44) Fe(3) C(62) C(63) -129.8(8)
C(45) Fe(3) C(62) C(61) 154.2(7)
C(45) Fe(3) C(62) C(63) -85.5(8)
C(59) Fe(3) C(62) C(61) -82.8(8)
C(59) Fe(3) C(62) C(63) 37.5(7)
C(60) Fe(3) C(62) C(61) -38.6(7)
C(60) Fe(3) C(62) C(63) 81.7(8)
C(61) Fe(3) C(62) C(63) 120(1)
C(63) Fe(3) C(62) C(61) -120(1)
C(41) Fe(3) C(63) C(59) -88(1)
C(41) Fe(3) C(63) C(62) 153.5(8)
C(42) Fe(3) C(63) C(59) -55(1)
C(42) Fe(3) C(63) C(62) -173.2(8)
C(43) Fe(3) C(63) C(59) 153(1)
C(43) Fe(3) C(63) C(62) 35(2)
C(44) Fe(3) C(63) C(59) -173.1(8)
C(44) Fe(3) C(63) C(62) 69(1)
C(45) Fe(3) C(63) C(59) -132.0(9)
C(45) Fe(3) C(63) C(62) 110.4(8)
C(59) Fe(3) C(63) C(62) -117(1)
C(60) Fe(3) C(63) C(59) 36.7(8)
C(60) Fe(3) C(63) C(62) -80.9(8)
C(61) Fe(3) C(63) C(59) 79.9(9)
C(61) Fe(3) C(63) C(62) -37.7(8)
C(62) Fe(3) C(63) C(59) 117(1)
C(49) Fe(4) C(48) C(47) 120(1)
C(49) Fe(4) C(48) C(52) -117.9(9)
C(50) Fe(4) C(48) C(47) 156(1)
C(50) Fe(4) C(48) C(49) 35.9(7)
C(50) Fe(4) C(48) C(52) -82.1(7)
C(51) Fe(4) C(48) C(47) -159(1)
C(51) Fe(4) C(48) C(49) 79.9(8)
C(51) Fe(4) C(48) C(52) -38.0(7)
C(52) Fe(4) C(48) C(47) -121(1)
C(52) Fe(4) C(48) C(49) 117(1)
C(64) Fe(4) C(48) C(47) 5(1)
C(64) Fe(4) C(48) C(49) -114.7(8)
C(64) Fe(4) C(48) C(52) 127.3(7)
C(65) Fe(4) C(48) C(47) 45(1)
C(65) Fe(4) C(48) C(49) -74.4(9)
C(65) Fe(4) C(48) C(52) 167.6(6)
C(66) Fe(4) C(48) C(47) 69(2)
C(66) Fe(4) C(48) C(49) -50(2)
C(66) Fe(4) C(48) C(52) -168(1)
C(67) Fe(4) C(48) C(47) -64(1)
C(67) Fe(4) C(48) C(49) 174.9(7)
C(67) Fe(4) C(48) C(52) 56(1)
C(68) Fe(4) C(48) C(47) -36(1)
C(68) Fe(4) C(48) C(49) -156.6(7)
C(68) Fe(4) C(48) C(52) 85.5(8)
C(48) Fe(4) C(49) C(50) 121(1)
C(50) Fe(4) C(49) C(48) -121(1)
C(51) Fe(4) C(49) C(48) -82.9(8)
C(51) Fe(4) C(49) C(50) 38.7(7)
C(52) Fe(4) C(49) C(48) -39.4(7)
C(52) Fe(4) C(49) C(50) 82.3(8)
C(64) Fe(4) C(49) C(48) 82.8(8)
C(64) Fe(4) C(49) C(50) -155.6(7)
C(65) Fe(4) C(49) C(48) 126.6(7)
C(65) Fe(4) C(49) C(50) -111.8(8)
C(66) Fe(4) C(49) C(48) 168.1(6)
C(66) Fe(4) C(49) C(50) -70(1)
C(68) Fe(4) C(49) C(48) 47(1)
C(68) Fe(4) C(49) C(50) 168.8(8)
C(48) Fe(4) C(50) C(49) -36.6(7)
C(48) Fe(4) C(50) C(51) 81.5(8)
C(49) Fe(4) C(50) C(51) 118(1)
C(51) Fe(4) C(50) C(49) -118(1)
C(52) Fe(4) C(50) C(49) -81.8(8)
C(52) Fe(4) C(50) C(51) 36.2(7)
C(64) Fe(4) C(50) C(49) 50(1)
C(64) Fe(4) C(50) C(51) 168.3(7)
C(65) Fe(4) C(50) C(49) 86.2(8)
C(65) Fe(4) C(50) C(51) -155.7(7)
C(66) Fe(4) C(50) C(49) 131.1(8)
C(66) Fe(4) C(50) C(51) -110.8(8)
C(67) Fe(4) C(50) C(49) 172.1(7)
C(67) Fe(4) C(50) C(51) -69.9(9)
C(68) Fe(4) C(50) C(49) -154(1)
C(68) Fe(4) C(50) C(51) -36(2)
C(48) Fe(4) C(51) C(50) -81.8(8)
C(48) Fe(4) C(51) C(52) 39.7(7)
C(49) Fe(4) C(51) C(50) -37.8(7)
C(49) Fe(4) C(51) C(52) 83.7(8)
C(50) Fe(4) C(51) C(52) 121(1)
C(52) Fe(4) C(51) C(50) -121(1)
C(64) Fe(4) C(51) C(50) -157(1)
C(64) Fe(4) C(51) C(52) -36(2)
C(65) Fe(4) C(51) C(50) 51(1)
C(65) Fe(4) C(51) C(52) 172.5(7)
C(66) Fe(4) C(51) C(50) 88.2(8)
C(66) Fe(4) C(51) C(52) -150.3(7)
C(67) Fe(4) C(51) C(50) 132.8(7)
C(67) Fe(4) C(51) C(52) -105.7(7)
C(68) Fe(4) C(51) C(50) 170.5(7)
C(68) Fe(4) C(51) C(52) -68.1(9)
C(48) Fe(4) C(52) C(51) -117(1)
C(48) Fe(4) C(52) C(53) 123(1)
C(49) Fe(4) C(52) C(48) 38.1(7)
C(49) Fe(4) C(52) C(51) -79.5(7)
C(49) Fe(4) C(52) C(53) 161(1)
C(50) Fe(4) C(52) C(48) 80.9(7)
C(50) Fe(4) C(52) C(51) -36.7(7)
C(50) Fe(4) C(52) C(53) -155(1)
C(51) Fe(4) C(52) C(48) 117.6(9)
C(51) Fe(4) C(52) C(53) -118(1)
C(64) Fe(4) C(52) C(48) -73.1(8)
C(64) Fe(4) C(52) C(51) 169.4(6)
C(64) Fe(4) C(52) C(53) 50(1)
C(65) Fe(4) C(52) C(48) -47(2)
C(65) Fe(4) C(52) C(51) -164(1)
C(65) Fe(4) C(52) C(53) 76(2)
C(66) Fe(4) C(52) C(48) 175.6(7)
C(66) Fe(4) C(52) C(51) 58(1)
C(66) Fe(4) C(52) C(53) -60(1)
C(67) Fe(4) C(52) C(48) -150.2(7)
C(67) Fe(4) C(52) C(51) 92.2(8)
C(67) Fe(4) C(52) C(53) -26(1)
C(68) Fe(4) C(52) C(48) -111.6(7)
C(68) Fe(4) C(52) C(51) 130.8(7)
C(68) Fe(4) C(52) C(53) 12(1)
C(48) Fe(4) C(64) C(65) 129.0(8)
C(48) Fe(4) C(64) C(68) -111(1)
C(49) Fe(4) C(64) C(65) 86.3(9)
C(49) Fe(4) C(64) C(68) -153(1)
C(50) Fe(4) C(64) C(65) 51(1)
C(50) Fe(4) C(64) C(68) 171(1)
C(51) Fe(4) C(64) C(65) -160(1)
C(51) Fe(4) C(64) C(68) -40(2)
C(52) Fe(4) C(64) C(65) 171.2(7)
C(52) Fe(4) C(64) C(68) -69(1)
C(65) Fe(4) C(64) C(68) 119(1)
C(66) Fe(4) C(64) C(65) -39.8(8)
C(66) Fe(4) C(64) C(68) 79(1)
C(67) Fe(4) C(64) C(65) -84.7(9)
C(67) Fe(4) C(64) C(68) 35(1)
C(68) Fe(4) C(64) C(65) -119(1)
C(48) Fe(4) C(65) C(64) -70(1)
C(48) Fe(4) C(65) C(66) 173.0(7)
C(49) Fe(4) C(65) C(64) -112.4(8)
C(49) Fe(4) C(65) C(66) 131.3(8)
C(50) Fe(4) C(65) C(64) -155.1(8)
C(50) Fe(4) C(65) C(66) 88.6(9)
C(51) Fe(4) C(65) C(64) 169.5(8)
C(51) Fe(4) C(65) C(66) 53(1)
C(52) Fe(4) C(65) C(64) -31(2)
C(52) Fe(4) C(65) C(66) -148(1)
C(64) Fe(4) C(65) C(66) -116(1)
C(66) Fe(4) C(65) C(64) 116(1)
C(67) Fe(4) C(65) C(64) 76.7(9)
C(67) Fe(4) C(65) C(66) -39.6(8)
C(68) Fe(4) C(65) C(64) 36.8(8)
C(68) Fe(4) C(65) C(66) -79.6(8)
C(48) Fe(4) C(66) C(65) -28(2)
C(48) Fe(4) C(66) C(67) -144(2)
C(49) Fe(4) C(66) C(65) -70(1)
C(49) Fe(4) C(66) C(67) 173.3(9)
C(50) Fe(4) C(66) C(65) -110.8(8)
C(50) Fe(4) C(66) C(67) 133(1)
C(51) Fe(4) C(66) C(65) -154.9(7)
C(51) Fe(4) C(66) C(67) 89(1)
C(52) Fe(4) C(66) C(65) 166.3(7)
C(52) Fe(4) C(66) C(67) 50(1)
C(64) Fe(4) C(66) C(65) 39.2(7)
C(64) Fe(4) C(66) C(67) -76(1)
C(65) Fe(4) C(66) C(67) -115(1)
C(67) Fe(4) C(66) C(65) 115(1)
C(68) Fe(4) C(66) C(65) 82.4(8)
C(68) Fe(4) C(66) C(67) -33.6(9)
C(48) Fe(4) C(67) C(66) 167.4(8)
C(48) Fe(4) C(67) C(68) 45(1)
C(50) Fe(4) C(67) C(66) -69(1)
C(50) Fe(4) C(67) C(68) 168(1)
C(51) Fe(4) C(67) C(66) -110.3(9)
C(51) Fe(4) C(67) C(68) 127(1)
C(52) Fe(4) C(67) C(66) -154.1(8)
C(52) Fe(4) C(67) C(68) 83(1)
C(64) Fe(4) C(67) C(66) 84(1)
C(64) Fe(4) C(67) C(68) -37(1)
C(65) Fe(4) C(67) C(66) 39.9(9)
C(65) Fe(4) C(67) C(68) -82(1)
C(66) Fe(4) C(67) C(68) -122(1)
C(68) Fe(4) C(67) C(66) 122(1)
C(48) Fe(4) C(68) C(64) 85(1)
C(48) Fe(4) C(68) C(67) -154(1)
C(49) Fe(4) C(68) C(64) 52(1)
C(49) Fe(4) C(68) C(67) 172(1)
C(50) Fe(4) C(68) C(64) -162(2)
C(50) Fe(4) C(68) C(67) -42(3)
C(51) Fe(4) C(68) C(64) 168.1(8)
C(51) Fe(4) C(68) C(67) -71(1)
C(52) Fe(4) C(68) C(64) 129.3(9)
C(52) Fe(4) C(68) C(67) -110(1)
C(64) Fe(4) C(68) C(67) 119(1)
C(65) Fe(4) C(68) C(64) -37.7(9)
C(65) Fe(4) C(68) C(67) 82(1)
C(66) Fe(4) C(68) C(64) -82(1)
C(66) Fe(4) C(68) C(67) 37(1)
C(67) Fe(4) C(68) C(64) -119(1)
C(6) O(1) C(5) C(4) -13(1)
C(5) O(1) C(6) N(1) 6(1)
C(5) O(1) C(6) C(7) -173.0(9)
C(20) O(4) C(19) N(2) 10(1)
C(20) O(4) C(19) C(18) -171(1)
C(19) O(4) C(20) C(21) -14(1)
C(40) O(5) C(39) C(38) -1(1)
C(39) O(5) C(40) N(3) 1(1)
C(39) O(5) C(40) C(41) -177(1)
C(54) O(8) C(53) N(4) 5(1)
C(54) O(8) C(53) C(52) -178(1)
C(53) O(8) C(54) C(55) -8(1)
C(6) N(1) C(4) C(3) -139(1)
C(6) N(1) C(4) C(5) -12(1)
C(4) N(1) C(6) O(1) 4(1)
C(4) N(1) C(6) C(7) -176(1)
C(21) N(2) C(19) O(4) -1(1)
C(21) N(2) C(19) C(18) -179(1)
C(19) N(2) C(21) C(20) -8(1)
C(19) N(2) C(21) C(22) -134(1)
C(40) N(3) C(38) C(37) -127(1)
C(40) N(3) C(38) C(39) 0(1)
C(38) N(3) C(40) O(5) 0(1)
C(38) N(3) C(40) C(41) 177(1)
C(55) N(4) C(53) O(8) 0(1)
C(55) N(4) C(53) C(52) -175(1)
C(53) N(4) C(55) C(54) -5(1)
C(53) N(4) C(55) C(56) -131(1)
C(1) C(3) C(4) N(1) 54(1)
C(1) C(3) C(4) C(5) -64(1)
C(2) C(3) C(4) N(1) -70(1)
C(2) C(3) C(4) C(5) 171(1)
N(1) C(4) C(5) O(1) 15(1)
C(3) C(4) C(5) O(1) 139(1)
O(1) C(6) C(7) Fe(1) 87(1)
O(1) C(6) C(7) C(8) 4(1)
O(1) C(6) C(7) C(11) 174(1)
N(1) C(6) C(7) Fe(1) -91(1)
N(1) C(6) C(7) C(8) -175(1)
N(1) C(6) C(7) C(11) -4(2)
Fe(1) C(7) C(8) C(9) 60(1)
C(6) C(7) C(8) Fe(1) 112(1)
C(6) C(7) C(8) C(9) 172(1)
C(11) C(7) C(8) Fe(1) -59.9(9)
C(11) C(7) C(8) C(9) 0(1)
Fe(1) C(7) C(11) C(10) -59(1)
Fe(1) C(7) C(11) C(12) 126(1)
C(6) C(7) C(11) Fe(1) -112(1)
C(6) C(7) C(11) C(10) -171(1)
C(6) C(7) C(11) C(12) 14(2)
C(8) C(7) C(11) Fe(1) 59.4(9)
C(8) C(7) C(11) C(10) 0(1)
C(8) C(7) C(11) C(12) -173(1)
Fe(1) C(8) C(9) C(10) 59.3(9)
C(7) C(8) C(9) Fe(1) -59.5(9)
C(7) C(8) C(9) C(10) 0(1)
Fe(1) C(9) C(10) C(11) 59(1)
C(8) C(9) C(10) Fe(1) -59.0(8)
C(8) C(9) C(10) C(11) 0(1)
Fe(1) C(10) C(11) C(7) 59.2(9)
Fe(1) C(10) C(11) C(12) -126(1)
C(9) C(10) C(11) Fe(1) -59.3(9)
C(9) C(10) C(11) C(7) 0(1)
C(9) C(10) C(11) C(12) 174(1)
Fe(1) C(11) C(12) O(2) 54(1)
Fe(1) C(11) C(12) C(13) -175(1)
C(7) C(11) C(12) O(2) -41(1)
C(7) C(11) C(12) C(13) 88(1)
C(10) C(11) C(12) O(2) 145(1)
C(10) C(11) C(12) C(13) -84(1)
O(2) C(12) C(13) O(3) -156(1)
O(2) C(12) C(13) C(14) 72(1)
C(11) C(12) C(13) O(3) 71(1)
C(11) C(12) C(13) C(14) -59(1)
O(3) C(13) C(14) Fe(2) 50(1)
O(3) C(13) C(14) C(15) 145(1)
O(3) C(13) C(14) C(18) -42(1)
C(12) C(13) C(14) Fe(2) 178(1)
C(12) C(13) C(14) C(15) -86(1)
C(12) C(13) C(14) C(18) 85(1)
Fe(2) C(14) C(15) C(16) -58(1)
C(13) C(14) C(15) Fe(2) -128(1)
C(13) C(14) C(15) C(16) 173(1)
C(18) C(14) C(15) Fe(2) 58.0(8)
C(18) C(14) C(15) C(16) 0(1)
Fe(2) C(14) C(18) C(17) 61.0(9)
Fe(2) C(14) C(18) C(19) -110(1)
C(13) C(14) C(18) Fe(2) 127(1)
C(13) C(14) C(18) C(17) -171(1)
C(13) C(14) C(18) C(19) 16(2)
C(15) C(14) C(18) Fe(2) -59.6(9)
C(15) C(14) C(18) C(17) 1(1)
C(15) C(14) C(18) C(19) -170(1)
Fe(2) C(15) C(16) C(17) -59(1)
C(14) C(15) C(16) Fe(2) 58.7(9)
C(14) C(15) C(16) C(17) -1(1)
Fe(2) C(16) C(17) C(18) -57.4(9)
C(15) C(16) C(17) Fe(2) 59(1)
C(15) C(16) C(17) C(18) 1(1)
Fe(2) C(17) C(18) C(14) -61.1(9)
Fe(2) C(17) C(18) C(19) 111(1)
C(16) C(17) C(18) Fe(2) 59.0(8)
C(16) C(17) C(18) C(14) -2(1)
C(16) C(17) C(18) C(19) 170(1)
Fe(2) C(18) C(19) O(4) 93(1)
Fe(2) C(18) C(19) N(2) -88(1)
C(14) C(18) C(19) O(4) -179(1)
C(14) C(18) C(19) N(2) -1(2)
C(17) C(18) C(19) O(4) 9(1)
C(17) C(18) C(19) N(2) -172(1)
O(4) C(20) C(21) N(2) 13(1)
O(4) C(20) C(21) C(22) 138(1)
N(2) C(21) C(22) C(23) -174(1)
N(2) C(21) C(22) C(24) 55(1)
C(20) C(21) C(22) C(23) 66(1)
C(20) C(21) C(22) C(24) -63(1)
Fe(1) C(25) C(26) C(27) -58.5(9)
C(29) C(25) C(26) Fe(1) 58.1(9)
C(29) C(25) C(26) C(27) 0(1)
Fe(1) C(25) C(29) C(28) 59(1)
C(26) C(25) C(29) Fe(1) -59.6(9)
C(26) C(25) C(29) C(28) 0(1)
Fe(1) C(26) C(27) C(28) -57(1)
C(25) C(26) C(27) Fe(1) 59.0(9)
C(25) C(26) C(27) C(28) 1(1)
Fe(1) C(27) C(28) C(29) -60(1)
C(26) C(27) C(28) Fe(1) 59(1)
C(26) C(27) C(28) C(29) -1(1)
Fe(1) C(28) C(29) C(25) -60(1)
C(27) C(28) C(29) Fe(1) 61(1)
C(27) C(28) C(29) C(25) 1(1)
Fe(2) C(30) C(31) C(32) 59(1)
C(34) C(30) C(31) Fe(2) -59.1(9)
C(34) C(30) C(31) C(32) 0(1)
Fe(2) C(30) C(34) C(33) -60(1)
C(31) C(30) C(34) Fe(2) 59.3(9)
C(31) C(30) C(34) C(33) -1(1)
Fe(2) C(31) C(32) C(33) 60(1)
C(30) C(31) C(32) Fe(2) -59(1)
C(30) C(31) C(32) C(33) 0(1)
Fe(2) C(32) C(33) C(34) 58(1)
C(31) C(32) C(33) Fe(2) -59(1)
C(31) C(32) C(33) C(34) -1(1)
Fe(2) C(33) C(34) C(30) 59(1)
C(32) C(33) C(34) Fe(2) -58.2(9)
C(32) C(33) C(34) C(30) 1(1)
C(35) C(37) C(38) N(3) 60(1)
C(35) C(37) C(38) C(39) -58(1)
C(36) C(37) C(38) N(3) -68(1)
C(36) C(37) C(38) C(39) 172(1)
N(3) C(38) C(39) O(5) 1(1)
C(37) C(38) C(39) O(5) 123(1)
O(5) C(40) C(41) Fe(3) 95(1)
O(5) C(40) C(41) C(42) 5(2)
O(5) C(40) C(41) C(45) -172(1)
N(3) C(40) C(41) Fe(3) -82(1)
N(3) C(40) C(41) C(42) -172(1)
N(3) C(40) C(41) C(45) 9(2)
Fe(3) C(41) C(42) C(43) 60(1)
C(40) C(41) C(42) Fe(3) 123(1)
C(40) C(41) C(42) C(43) -176(1)
C(45) C(41) C(42) Fe(3) -58(1)
C(45) C(41) C(42) C(43) 1(1)
Fe(3) C(41) C(45) C(44) -59.9(9)
Fe(3) C(41) C(45) C(46) 125(1)
C(40) C(41) C(45) Fe(3) -123(1)
C(40) C(41) C(45) C(44) 176(1)
C(40) C(41) C(45) C(46) 1(2)
C(42) C(41) C(45) Fe(3) 58(1)
C(42) C(41) C(45) C(44) -1(1)
C(42) C(41) C(45) C(46) -176(1)
Fe(3) C(42) C(43) C(44) 58(1)
C(41) C(42) C(43) Fe(3) -58(1)
C(41) C(42) C(43) C(44) 0(1)
Fe(3) C(43) C(44) C(45) 58(1)
C(42) C(43) C(44) Fe(3) -58(1)
C(42) C(43) C(44) C(45) 0(1)
Fe(3) C(44) C(45) C(41) 60(1)
Fe(3) C(44) C(45) C(46) -124(1)
C(43) C(44) C(45) Fe(3) -59.3(9)
C(43) C(44) C(45) C(41) 0(1)
C(43) C(44) C(45) C(46) 176(1)
Fe(3) C(45) C(46) O(6) 60(1)
Fe(3) C(45) C(46) C(47) -173(1)
C(41) C(45) C(46) O(6) -37(2)
C(41) C(45) C(46) C(47) 88(1)
C(44) C(45) C(46) O(6) 148(1)
C(44) C(45) C(46) C(47) -85(1)
O(6) C(46) C(47) O(7) -165(1)
O(6) C(46) C(47) C(48) 64(1)
C(45) C(46) C(47) O(7) 66(1)
C(45) C(46) C(47) C(48) -64(1)
O(7) C(47) C(48) Fe(4) 53(1)
O(7) C(47) C(48) C(49) 145(1)
O(7) C(47) C(48) C(52) -39(2)
C(46) C(47) C(48) Fe(4) -179.9(9)
C(46) C(47) C(48) C(49) -87(1)
C(46) C(47) C(48) C(52) 87(1)
Fe(4) C(48) C(49) C(50) -58(1)
C(47) C(48) C(49) Fe(4) -124(1)
C(47) C(48) C(49) C(50) 176(1)
C(52) C(48) C(49) Fe(4) 60.1(9)
C(52) C(48) C(49) C(50) 1(1)
Fe(4) C(48) C(52) C(51) 60(1)
Fe(4) C(48) C(52) C(53) -116(1)
C(47) C(48) C(52) Fe(4) 124(1)
C(47) C(48) C(52) C(51) -175(1)
C(47) C(48) C(52) C(53) 8(2)
C(49) C(48) C(52) Fe(4) -60(1)
C(49) C(48) C(52) C(51) 0(1)
C(49) C(48) C(52) C(53) -176(1)
Fe(4) C(49) C(50) C(51) -59(1)
C(48) C(49) C(50) Fe(4) 57.7(9)
C(48) C(49) C(50) C(51) -1(1)
Fe(4) C(50) C(51) C(52) -58(1)
C(49) C(50) C(51) Fe(4) 59.8(9)
C(49) C(50) C(51) C(52) 1(1)
Fe(4) C(51) C(52) C(48) -59(1)
Fe(4) C(51) C(52) C(53) 117(1)
C(50) C(51) C(52) Fe(4) 58.2(9)
C(50) C(51) C(52) C(48) 0(1)
C(50) C(51) C(52) C(53) 175(1)
Fe(4) C(52) C(53) O(8) 102(1)
Fe(4) C(52) C(53) N(4) -81(2)
C(48) C(52) C(53) O(8) -169(1)
C(48) C(52) C(53) N(4) 6(2)
C(51) C(52) C(53) O(8) 14(1)
C(51) C(52) C(53) N(4) -169(1)
O(8) C(54) C(55) N(4) 8(1)
O(8) C(54) C(55) C(56) 132(1)
N(4) C(55) C(56) C(57) 178(1)
N(4) C(55) C(56) C(58) 58(1)
C(54) C(55) C(56) C(57) 59(1)
C(54) C(55) C(56) C(58) -60(1)
Fe(3) C(59) C(60) C(61) -58(1)
C(63) C(59) C(60) Fe(3) 58(1)
C(63) C(59) C(60) C(61) 0(1)
Fe(3) C(59) C(63) C(62) 60(1)
C(60) C(59) C(63) Fe(3) -58(1)
C(60) C(59) C(63) C(62) 1(1)
Fe(3) C(60) C(61) C(62) -59(1)
C(59) C(60) C(61) Fe(3) 58(1)
C(59) C(60) C(61) C(62) -1(1)
Fe(3) C(61) C(62) C(63) -58(1)
C(60) C(61) C(62) Fe(3) 61(1)
C(60) C(61) C(62) C(63) 2(1)
Fe(3) C(62) C(63) C(59) -60(1)
C(61) C(62) C(63) Fe(3) 58(1)
C(61) C(62) C(63) C(59) -2(1)
Fe(4) C(64) C(65) C(66) 59(1)
C(68) C(64) C(65) Fe(4) -58(1)
C(68) C(64) C(65) C(66) 0(1)
Fe(4) C(64) C(68) C(67) -60(1)
C(65) C(64) C(68) Fe(4) 59(1)
C(65) C(64) C(68) C(67) -1(1)
Fe(4) C(65) C(66) C(67) 59(1)
C(64) C(65) C(66) Fe(4) -60.1(9)
C(64) C(65) C(66) C(67) 0(1)
Fe(4) C(66) C(67) C(68) 60(1)
C(65) C(66) C(67) Fe(4) -60(1)
C(65) C(66) C(67) C(68) 0(1)
Fe(4) C(67) C(68) C(64) 60(1)
C(66) C(67) C(68) Fe(4) -59(1)
C(66) C(67) C(68) C(64) 0(1)
